data_4336600
loop_
_publ_author_name
'David J. Nelson'
'Byron J. Truscott'
'Alexandra M. Z. Slawin'
'Steven P. Nolan'

_publ_section_title
;
 Synthesis and Reactivity of New Bis(N-heterocyclic carbene) Iridium(I)
 Complexes
;
_journal_name_full 'Inorganic Chemistry'
_journal_page_first 12674
_journal_page_last 12681
_journal_paper_doi 10.1021/ic4018773
_journal_volume 52
_journal_year 2013
_chemical_formula_moiety 'C62 H110 Cl Ir N4'
_chemical_formula_sum 'C62 H110 Cl Ir N4'
_chemical_formula_weight 1139.25
_space_group_IT_number 2
_symmetry_cell_setting triclinic
_symmetry_Int_Tables_number 2
_symmetry_space_group_name_Hall '-P 1'
_symmetry_space_group_name_H-M 'P -1'
_atom_sites_solution_hydrogens geom
_atom_sites_solution_primary direct
_atom_sites_solution_secondary difmap
_cell_angle_alpha 100.058(7)
_cell_angle_beta 101.758(8)
_cell_angle_gamma 96.621(7)
_cell_formula_units_Z 2
_cell_length_a 10.586(2)
_cell_length_b 14.087(3)
_cell_length_c 21.972(5)
_cell_measurement_reflns_used 12400
_cell_measurement_temperature 93
_cell_measurement_theta_max 25.36
_cell_measurement_theta_min 3.09
_cell_volume 3119.6(11)
_computing_cell_refinement 'CrystalClear-SM Expert 2.0 rc13'
_computing_data_collection 'CrystalClear-SM Expert 2.0 rc13 (Rigaku, 2009)'
_computing_data_reduction 'CrystalClear-SM Expert 2.0 rc13'
_computing_molecular_graphics 'CrystalStructure 4.0'
_computing_publication_material 'CrystalStructure 4.0 (Rigaku, 2010)'
_computing_structure_refinement 'SHELXL97 (Sheldrick, 2008)'
_computing_structure_solution 'DIRDIF99-PATTY (Gould, et al., 1999)'
_diffrn_ambient_temperature 93
_diffrn_detector_area_resol_mean 7.353
_diffrn_measured_fraction_theta_full 0.977
_diffrn_measured_fraction_theta_max 0.971
_diffrn_measurement_device_type 'Rigaku Mercury70'
_diffrn_measurement_method \w
_diffrn_radiation_type 'Mo K\a'
_diffrn_radiation_wavelength 0.71075
_diffrn_reflns_av_R_equivalents 0.0527
_diffrn_reflns_limit_h_max 10
_diffrn_reflns_limit_h_min -12
_diffrn_reflns_limit_k_max 16
_diffrn_reflns_limit_k_min -10
_diffrn_reflns_limit_l_max 26
_diffrn_reflns_limit_l_min -26
_diffrn_reflns_number 20175
_diffrn_reflns_theta_full 25.00
_diffrn_reflns_theta_max 25.28
_diffrn_standards_number 0
_exptl_absorpt_coefficient_mu 2.227
_exptl_absorpt_correction_T_max 0.935
_exptl_absorpt_correction_T_min 0.309
_exptl_absorpt_correction_type multi-scan
_exptl_absorpt_process_details 'REQAB (Rigaku, 1998)'
_exptl_crystal_colour yellow
_exptl_crystal_density_diffrn 1.213
_exptl_crystal_description prism
_exptl_crystal_F_000 1208.00
_exptl_crystal_size_max 0.100
_exptl_crystal_size_mid 0.030
_exptl_crystal_size_min 0.030
_refine_diff_density_max 2.040
_refine_diff_density_min -1.360
_refine_ls_extinction_method none
_refine_ls_goodness_of_fit_ref 1.107
_refine_ls_hydrogen_treatment constr
_refine_ls_number_parameters 613
_refine_ls_number_reflns 11009
_refine_ls_number_restraints 13
_refine_ls_R_factor_gt 0.0616
_refine_ls_shift/su_max 0.000
_refine_ls_structure_factor_coef Fsqd
_refine_ls_weighting_details 'w = 1/[\s^2^(Fo^2^)+(0.0893P)^2^+0.0000P] where P=(Fo^2^+2Fc^2^)/3'
_refine_ls_weighting_scheme calc
_refine_ls_wR_factor_ref 0.1729
_reflns_number_gt 8811
_reflns_number_total 11009
_reflns_threshold_expression F^2^>2.0\s(F^2^)
_cod_data_source_file ic4018773_si_002_5.cif
_cod_data_source_block 8E
_cod_original_cell_volume 3119.5(11)
_cod_database_code 4336600

loop_
_symmetry_equiv_pos_site_id
_symmetry_equiv_pos_as_xyz
1 +X,+Y,+Z
2 -X,-Y,-Z

loop_
_atom_site_label
_atom_site_type_symbol
_atom_site_fract_x
_atom_site_fract_y
_atom_site_fract_z
_atom_site_U_iso_or_equiv
_atom_site_adp_type
_atom_site_occupancy
_atom_site_symmetry_multiplicity
_atom_site_calc_flag
_atom_site_refinement_flags
Ir1 Ir 0.09122(3) 0.13566(2) 0.245969(13) 0.02448(13) Uani 1.0 2 d .
Cl1 Cl 0.0981(2) 0.00920(17) 0.16051(9) 0.0357(6) Uani 1.0 2 d .
N2 N -0.1789(6) 0.0196(5) 0.2407(3) 0.0265(16) Uani 1.0 2 d .
N5 N -0.1997(6) 0.1210(5) 0.1779(3) 0.0265(16) Uani 1.0 2 d .
N32 N 0.3644(7) 0.2425(6) 0.2468(4) 0.0341(18) Uani 1.0 2 d .
N35 N 0.3821(7) 0.1305(6) 0.3023(3) 0.0353(18) Uani 1.0 2 d .
C1 C -0.1064(8) 0.0939(6) 0.2217(4) 0.0247(19) Uani 1.0 2 d .
C3 C -0.3104(8) 0.0066(7) 0.2103(4) 0.030(2) Uani 1.0 2 d .
C4 C -0.3232(8) 0.0690(7) 0.1713(4) 0.030(2) Uani 1.0 2 d .
C6 C -0.1213(8) -0.0429(7) 0.2828(4) 0.031(2) Uani 1.0 2 d .
C7 C -0.2084(8) -0.0579(7) 0.3300(4) 0.031(2) Uani 1.0 2 d .
C8 C -0.1414(8) -0.0995(7) 0.3860(4) 0.033(2) Uani 1.0 2 d .
C9 C -0.2391(10) -0.1382(8) 0.4228(4) 0.046(3) Uani 1.0 2 d .
C10 C -0.3278(10) -0.2321(7) 0.3886(5) 0.044(3) Uani 1.0 2 d .
C11 C -0.2607(10) -0.3244(7) 0.3803(4) 0.043(3) Uani 1.0 2 d .
C12 C -0.3353(10) -0.4066(8) 0.3233(5) 0.053(3) Uani 1.0 2 d .
C13 C -0.3315(9) -0.3761(8) 0.2580(5) 0.049(3) Uani 1.0 2 d .
C14 C -0.1968(9) -0.3620(7) 0.2428(4) 0.040(3) Uani 1.0 2 d .
C15 C -0.1918(10) -0.3119(7) 0.1872(4) 0.042(3) Uani 1.0 2 d .
C16 C -0.2128(9) -0.2058(7) 0.1990(4) 0.034(3) Uani 1.0 2 d .
C17 C -0.0943(8) -0.1368(6) 0.2452(4) 0.032(2) Uani 1.0 2 d .
C18 C -0.1704(8) 0.1920(7) 0.1376(4) 0.0271(19) Uani 1.0 2 d .
C19 C -0.1717(8) 0.1374(7) 0.0707(4) 0.033(2) Uani 1.0 2 d .
C20 C -0.3018(9) 0.0826(7) 0.0283(4) 0.038(3) Uani 1.0 2 d .
C21 C -0.3084(10) 0.0761(7) -0.0427(4) 0.045(3) Uani 1.0 2 d .
C22 C -0.3237(10) 0.1715(8) -0.0642(4) 0.045(3) Uani 1.0 2 d .
C23 C -0.4591(9) 0.1977(8) -0.0693(5) 0.048(3) Uani 1.0 2 d .
C24 C -0.4707(10) 0.3018(8) -0.0761(5) 0.052(3) Uani 1.0 2 d .
C25 C -0.3908(9) 0.3794(7) -0.0198(4) 0.042(3) Uani 1.0 2 d .
C26 C -0.4328(9) 0.3751(7) 0.0424(4) 0.042(3) Uani 1.0 2 d .
C27 C -0.3243(9) 0.4216(7) 0.1015(4) 0.039(3) Uani 1.0 2 d .
C28 C -0.2167(8) 0.3579(7) 0.1148(4) 0.034(2) Uani 1.0 2 d .
C29 C -0.2614(8) 0.2685(6) 0.1409(4) 0.028(2) Uani 1.0 2 d .
C31 C 0.2898(8) 0.1704(7) 0.2654(4) 0.032(2) Uani 1.0 2 d .
C33 C 0.4960(9) 0.2473(8) 0.2722(5) 0.043(3) Uani 1.0 2 d .
C34 C 0.5077(9) 0.1781(8) 0.3065(5) 0.042(3) Uani 1.0 2 d .
C36 C 0.3151(8) 0.3011(7) 0.1994(4) 0.034(2) Uani 1.0 2 d .
C37 C 0.3706(9) 0.2746(7) 0.1414(4) 0.040(3) Uani 1.0 2 d .
C38 C 0.3168(9) 0.1726(7) 0.1004(4) 0.042(3) Uani 1.0 2 d .
C39 C 0.1862(9) 0.1699(7) 0.0539(4) 0.040(3) Uani 1.0 2 d .
C40 C 0.1963(10) 0.2188(8) -0.0024(4) 0.046(3) Uani 1.0 2 d .
C41 C 0.0782(10) 0.2582(8) -0.0303(4) 0.045(3) Uani 1.0 2 d .
C42 C 0.0406(9) 0.3405(7) 0.0153(5) 0.043(3) Uani 1.0 2 d .
C43 C 0.1406(10) 0.4353(8) 0.0373(5) 0.048(3) Uani 1.0 2 d .
C44 C 0.1169(11) 0.4996(8) 0.0955(5) 0.052(3) Uani 1.0 2 d .
C45 C 0.1554(10) 0.4616(8) 0.1572(5) 0.054(3) Uani 1.0 2 d .
C46 C 0.3030(9) 0.4773(8) 0.1847(5) 0.044(3) Uani 1.0 2 d .
C47 C 0.3470(9) 0.4093(7) 0.2298(4) 0.040(3) Uani 1.0 2 d .
C48 C 0.3554(9) 0.0475(7) 0.3318(4) 0.036(3) Uani 1.0 2 d .
C49 C 0.3890(10) 0.0801(8) 0.4053(4) 0.048(3) Uani 1.0 2 d .
C50 C 0.3612(10) 0.0010(9) 0.4422(4) 0.056(3) Uani 1.0 2 d .
C51 C 0.2176(9) -0.0459(8) 0.4288(4) 0.046(3) Uani 1.0 2 d .
C52 C 0.1981(12) -0.1323(10) 0.4617(5) 0.071(4) Uani 1.0 2 d .
C53 C 0.2399(13) -0.2222(10) 0.4295(6) 0.086(5) Uani 1.0 2 d .
C54 C 0.1510(11) -0.2719(9) 0.3638(5) 0.063(4) Uani 1.0 2 d .
C55 C 0.2156(12) -0.3214(9) 0.3133(7) 0.075(4) Uani 1.0 2 d .
C56 C 0.3142(12) -0.2551(9) 0.2922(7) 0.076(4) Uani 1.0 2 d .
C57 C 0.2581(10) -0.1813(8) 0.2568(5) 0.053(3) Uani 1.0 2 d .
C58 C 0.3637(10) -0.1044(8) 0.2488(4) 0.052(3) Uani 1.0 2 d .
C59 C 0.4329(9) -0.0340(8) 0.3105(5) 0.046(3) Uani 1.0 2 d .
C61 C 0.0910(8) 0.2103(7) 0.3399(4) 0.031(2) Uani 1.0 2 d .
C62 C 0.0889(9) 0.2782(7) 0.2994(4) 0.032(2) Uani 1.0 2 d .
C63 C -0.0159(9) 0.3343(7) 0.2839(4) 0.036(3) Uani 1.0 2 d .
C64 C -0.0045(11) 0.4325(8) 0.3301(4) 0.050(3) Uani 1.0 2 d .
C65 C -0.024(2) 0.4263(15) 0.3927(9) 0.142(6) Uani 1.0 2 d .
C66 C 0.0121(19) 0.3616(14) 0.4338(9) 0.133(6) Uani 1.0 2 d .
C67 C 0.0013(13) 0.2628(8) 0.4361(5) 0.061(4) Uani 1.0 2 d .
C68 C -0.0121(10) 0.1930(8) 0.3734(4) 0.046(3) Uani 1.0 2 d .
H3 H -0.3784 -0.0385 0.2162 0.0355 Uiso 1.0 2 calc R
H4 H -0.4019 0.0767 0.1441 0.0360 Uiso 1.0 2 calc R
H6 H -0.0351 -0.0058 0.3084 0.0370 Uiso 1.0 2 calc R
H7A H -0.2332 0.0056 0.3466 0.0370 Uiso 1.0 2 calc R
H7B H -0.2895 -0.1028 0.3070 0.0370 Uiso 1.0 2 calc R
H8A H -0.0742 -0.0480 0.4154 0.0400 Uiso 1.0 2 calc R
H8B H -0.0967 -0.1534 0.3699 0.0400 Uiso 1.0 2 calc R
H9A H -0.1893 -0.1483 0.4638 0.0556 Uiso 1.0 2 calc R
H9B H -0.2938 -0.0875 0.4323 0.0556 Uiso 1.0 2 calc R
H10A H -0.3714 -0.2235 0.3460 0.0530 Uiso 1.0 2 calc R
H10B H -0.3966 -0.2437 0.4121 0.0530 Uiso 1.0 2 calc R
H11A H -0.2519 -0.3505 0.4197 0.0516 Uiso 1.0 2 calc R
H11B H -0.1716 -0.3052 0.3745 0.0516 Uiso 1.0 2 calc R
H12A H -0.4273 -0.4214 0.3263 0.0636 Uiso 1.0 2 calc R
H12B H -0.2954 -0.4665 0.3253 0.0636 Uiso 1.0 2 calc R
H13A H -0.3897 -0.4266 0.2236 0.0583 Uiso 1.0 2 calc R
H13B H -0.3675 -0.3143 0.2576 0.0583 Uiso 1.0 2 calc R
H14A H -0.1334 -0.3227 0.2809 0.0481 Uiso 1.0 2 calc R
H14B H -0.1689 -0.4266 0.2333 0.0481 Uiso 1.0 2 calc R
H15A H -0.1057 -0.3148 0.1765 0.0505 Uiso 1.0 2 calc R
H15B H -0.2594 -0.3487 0.1498 0.0505 Uiso 1.0 2 calc R
H16A H -0.2911 -0.2009 0.2168 0.0414 Uiso 1.0 2 calc R
H16B H -0.2297 -0.1841 0.1580 0.0414 Uiso 1.0 2 calc R
H17A H -0.0521 -0.1739 0.2758 0.0390 Uiso 1.0 2 calc R
H17B H -0.0303 -0.1190 0.2203 0.0390 Uiso 1.0 2 calc R
H18 H -0.0794 0.2269 0.1568 0.0325 Uiso 1.0 2 calc R
H19A H -0.1361 0.1852 0.0480 0.0390 Uiso 1.0 2 calc R
H19B H -0.1104 0.0896 0.0750 0.0390 Uiso 1.0 2 calc R
H20A H -0.3735 0.1161 0.0397 0.0460 Uiso 1.0 2 calc R
H20B H -0.3157 0.0158 0.0365 0.0460 Uiso 1.0 2 calc R
H21A H -0.2277 0.0546 -0.0524 0.0535 Uiso 1.0 2 calc R
H21B H -0.3830 0.0259 -0.0673 0.0535 Uiso 1.0 2 calc R
H22A H -0.2606 0.2246 -0.0338 0.0540 Uiso 1.0 2 calc R
H22B H -0.3015 0.1674 -0.1061 0.0540 Uiso 1.0 2 calc R
H23A H -0.4893 0.1865 -0.0310 0.0581 Uiso 1.0 2 calc R
H23B H -0.5186 0.1529 -0.1064 0.0581 Uiso 1.0 2 calc R
H24A H -0.5638 0.3100 -0.0819 0.0623 Uiso 1.0 2 calc R
H24B H -0.4425 0.3129 -0.1149 0.0623 Uiso 1.0 2 calc R
H25A H -0.3987 0.4447 -0.0297 0.0505 Uiso 1.0 2 calc R
H25B H -0.2976 0.3715 -0.0139 0.0505 Uiso 1.0 2 calc R
H26A H -0.4601 0.3060 0.0438 0.0503 Uiso 1.0 2 calc R
H26B H -0.5094 0.4091 0.0434 0.0503 Uiso 1.0 2 calc R
H27A H -0.3636 0.4336 0.1388 0.0464 Uiso 1.0 2 calc R
H27B H -0.2841 0.4855 0.0958 0.0464 Uiso 1.0 2 calc R
H28A H -0.1890 0.3355 0.0750 0.0410 Uiso 1.0 2 calc R
H28B H -0.1399 0.3982 0.1459 0.0410 Uiso 1.0 2 calc R
H29A H -0.2660 0.2903 0.1856 0.0339 Uiso 1.0 2 calc R
H29B H -0.3503 0.2382 0.1163 0.0339 Uiso 1.0 2 calc R
H33 H 0.5652 0.2915 0.2664 0.0517 Uiso 1.0 2 calc R
H34 H 0.5869 0.1639 0.3296 0.0506 Uiso 1.0 2 calc R
H36 H 0.2179 0.2830 0.1861 0.0412 Uiso 1.0 2 calc R
H37A H 0.4665 0.2799 0.1556 0.0481 Uiso 1.0 2 calc R
H37B H 0.3533 0.3234 0.1145 0.0481 Uiso 1.0 2 calc R
H38A H 0.3046 0.1260 0.1284 0.0499 Uiso 1.0 2 calc R
H38B H 0.3813 0.1513 0.0761 0.0499 Uiso 1.0 2 calc R
H39A H 0.1275 0.2024 0.0776 0.0484 Uiso 1.0 2 calc R
H39B H 0.1453 0.1009 0.0373 0.0484 Uiso 1.0 2 calc R
H40A H 0.2709 0.2730 0.0115 0.0548 Uiso 1.0 2 calc R
H40B H 0.2164 0.1706 -0.0363 0.0548 Uiso 1.0 2 calc R
H41A H 0.0037 0.2041 -0.0449 0.0545 Uiso 1.0 2 calc R
H41B H 0.0933 0.2832 -0.0680 0.0545 Uiso 1.0 2 calc R
H42A H 0.0271 0.3156 0.0533 0.0512 Uiso 1.0 2 calc R
H42B H -0.0439 0.3565 -0.0058 0.0512 Uiso 1.0 2 calc R
H43A H 0.2299 0.4186 0.0471 0.0580 Uiso 1.0 2 calc R
H43B H 0.1348 0.4717 0.0024 0.0580 Uiso 1.0 2 calc R
H44A H 0.0231 0.5058 0.0880 0.0619 Uiso 1.0 2 calc R
H44B H 0.1669 0.5656 0.1011 0.0619 Uiso 1.0 2 calc R
H45A H 0.1132 0.4950 0.1893 0.0647 Uiso 1.0 2 calc R
H45B H 0.1215 0.3909 0.1488 0.0647 Uiso 1.0 2 calc R
H46A H 0.3312 0.5458 0.2079 0.0527 Uiso 1.0 2 calc R
H46B H 0.3477 0.4674 0.1492 0.0527 Uiso 1.0 2 calc R
H47A H 0.4426 0.4266 0.2467 0.0481 Uiso 1.0 2 calc R
H47B H 0.3050 0.4212 0.2662 0.0481 Uiso 1.0 2 calc R
H48 H 0.2600 0.0210 0.3173 0.0432 Uiso 1.0 2 calc R
H49A H 0.4830 0.1077 0.4194 0.0570 Uiso 1.0 2 calc R
H49B H 0.3392 0.1333 0.4167 0.0570 Uiso 1.0 2 calc R
H50A H 0.3910 0.0297 0.4881 0.0677 Uiso 1.0 2 calc R
H50B H 0.4138 -0.0509 0.4323 0.0677 Uiso 1.0 2 calc R
H51A H 0.1843 -0.0688 0.3824 0.0551 Uiso 1.0 2 calc R
H51B H 0.1658 0.0040 0.4434 0.0551 Uiso 1.0 2 calc R
H52A H 0.2489 -0.1136 0.5062 0.0851 Uiso 1.0 2 calc R
H52B H 0.1047 -0.1470 0.4622 0.0851 Uiso 1.0 2 calc R
H53A H 0.2429 -0.2700 0.4576 0.1030 Uiso 1.0 2 calc R
H53B H 0.3297 -0.2047 0.4241 0.1030 Uiso 1.0 2 calc R
H54A H 0.0839 -0.3215 0.3705 0.0761 Uiso 1.0 2 calc R
H54B H 0.1048 -0.2219 0.3463 0.0761 Uiso 1.0 2 calc R
H55A H 0.2600 -0.3728 0.3300 0.0897 Uiso 1.0 2 calc R
H55B H 0.1462 -0.3541 0.2756 0.0897 Uiso 1.0 2 calc R
H56A H 0.3812 -0.2197 0.3301 0.0918 Uiso 1.0 2 calc R
H56B H 0.3586 -0.2962 0.2646 0.0918 Uiso 1.0 2 calc R
H57A H 0.1989 -0.1487 0.2801 0.0639 Uiso 1.0 2 calc R
H57B H 0.2057 -0.2156 0.2143 0.0639 Uiso 1.0 2 calc R
H58A H 0.4292 -0.1377 0.2308 0.0623 Uiso 1.0 2 calc R
H58B H 0.3236 -0.0667 0.2181 0.0623 Uiso 1.0 2 calc R
H59A H 0.5180 -0.0032 0.3054 0.0554 Uiso 1.0 2 calc R
H59B H 0.4510 -0.0716 0.3445 0.0554 Uiso 1.0 2 calc R
H63A H -0.0998 0.2939 0.2825 0.0437 Uiso 1.0 2 calc R
H63B H -0.0190 0.3473 0.2408 0.0437 Uiso 1.0 2 calc R
H68A H -0.0155 0.1258 0.3813 0.0552 Uiso 1.0 2 calc R
H68B H -0.0966 0.1962 0.3451 0.0552 Uiso 1.0 2 calc R
H61A H 0.1621 0.1749 0.3455 0.0370 Uiso 1.0 2 calc R
H62A H 0.1618 0.2878 0.2809 0.0386 Uiso 1.0 2 calc R
H64A H 0.0833 0.4699 0.3348 0.0602 Uiso 1.0 2 calc R
H64B H -0.0694 0.4701 0.3106 0.0602 Uiso 1.0 2 calc R
H65A H 0.0149 0.4919 0.4188 0.1700 Uiso 1.0 2 calc R
H65B H -0.1191 0.4225 0.3881 0.1700 Uiso 1.0 2 calc R
H66A H 0.1078 0.3823 0.4477 0.1598 Uiso 1.0 2 calc R
H66B H -0.0220 0.3881 0.4709 0.1598 Uiso 1.0 2 calc R
H67A H -0.0757 0.2453 0.4533 0.0733 Uiso 1.0 2 calc R
H67B H 0.0794 0.2529 0.4664 0.0733 Uiso 1.0 2 calc R

loop_
_atom_site_aniso_label
_atom_site_aniso_U_11
_atom_site_aniso_U_22
_atom_site_aniso_U_33
_atom_site_aniso_U_12
_atom_site_aniso_U_13
_atom_site_aniso_U_23
Ir1 0.01749(18) 0.0277(2) 0.0274(2) 0.00193(13) 0.00496(13) 0.00483(13)
Cl1 0.0322(12) 0.0371(14) 0.0368(12) 0.0036(10) 0.0136(10) -0.0009(10)
N2 0.015(4) 0.029(5) 0.036(4) 0.005(3) 0.008(3) 0.007(3)
N5 0.017(4) 0.030(5) 0.030(4) -0.003(3) 0.000(3) 0.011(3)
N32 0.019(4) 0.033(5) 0.050(5) -0.001(4) 0.011(4) 0.010(4)
N35 0.019(4) 0.041(5) 0.042(4) 0.002(4) 0.001(4) 0.007(4)
C1 0.021(4) 0.028(5) 0.023(4) 0.006(4) 0.002(4) 0.003(4)
C3 0.016(4) 0.029(6) 0.044(5) -0.005(4) 0.010(4) 0.013(4)
C4 0.019(5) 0.030(6) 0.039(5) -0.006(4) 0.005(4) 0.012(4)
C6 0.021(5) 0.035(6) 0.034(5) -0.001(4) -0.002(4) 0.012(4)
C7 0.024(5) 0.035(6) 0.038(5) 0.010(4) 0.011(4) 0.014(4)
C8 0.031(5) 0.034(6) 0.036(5) -0.003(4) 0.006(4) 0.018(4)
C9 0.062(7) 0.053(7) 0.030(5) 0.020(6) 0.013(5) 0.014(5)
C10 0.047(6) 0.042(7) 0.048(6) 0.005(5) 0.016(5) 0.017(5)
C11 0.047(6) 0.031(6) 0.047(6) -0.003(5) 0.008(5) 0.008(5)
C12 0.047(7) 0.054(8) 0.060(7) -0.004(6) 0.018(5) 0.019(6)
C13 0.034(6) 0.060(8) 0.046(6) 0.001(5) 0.004(5) 0.006(5)
C14 0.045(6) 0.028(6) 0.042(5) 0.003(5) 0.004(5) 0.004(4)
C15 0.048(6) 0.032(6) 0.039(5) 0.005(5) 0.000(5) 0.000(4)
C16 0.035(5) 0.034(6) 0.031(5) -0.001(4) -0.001(4) 0.012(4)
C17 0.032(5) 0.030(6) 0.037(5) 0.008(4) 0.011(4) 0.008(4)
C18 0.020(4) 0.035(6) 0.029(5) 0.001(4) 0.012(4) 0.009(4)
C19 0.037(5) 0.031(6) 0.034(5) 0.011(4) 0.011(4) 0.009(4)
C20 0.046(6) 0.033(6) 0.033(5) 0.006(5) 0.007(5) 0.001(4)
C21 0.062(7) 0.033(6) 0.034(5) 0.014(5) 0.011(5) -0.009(4)
C22 0.056(7) 0.051(7) 0.027(5) 0.014(6) 0.008(5) 0.005(5)
C23 0.040(6) 0.047(7) 0.046(6) 0.001(5) -0.011(5) 0.005(5)
C24 0.038(6) 0.058(8) 0.052(6) -0.004(5) -0.008(5) 0.018(5)
C25 0.040(6) 0.038(6) 0.054(6) 0.009(5) 0.011(5) 0.023(5)
C26 0.031(5) 0.039(6) 0.061(6) 0.010(5) 0.008(5) 0.025(5)
C27 0.047(6) 0.024(6) 0.048(6) 0.014(5) 0.014(5) 0.004(4)
C28 0.024(5) 0.032(6) 0.043(5) 0.002(4) 0.004(4) 0.003(4)
C29 0.032(5) 0.027(5) 0.030(5) 0.003(4) 0.011(4) 0.013(4)
C31 0.023(5) 0.038(6) 0.033(5) 0.008(4) 0.005(4) 0.002(4)
C33 0.023(5) 0.043(7) 0.065(7) -0.003(5) 0.020(5) 0.012(5)
C34 0.026(5) 0.045(7) 0.049(6) -0.002(5) 0.002(5) 0.007(5)
C36 0.023(5) 0.035(6) 0.045(5) 0.003(4) 0.012(4) 0.004(4)
C37 0.032(5) 0.039(6) 0.049(6) 0.003(5) 0.012(5) 0.008(5)
C38 0.036(6) 0.046(7) 0.053(6) 0.014(5) 0.024(5) 0.015(5)
C39 0.034(5) 0.043(7) 0.045(6) 0.001(5) 0.013(5) 0.010(5)
C40 0.047(6) 0.054(7) 0.044(6) 0.011(5) 0.021(5) 0.015(5)
C41 0.048(6) 0.051(7) 0.043(6) 0.006(5) 0.016(5) 0.021(5)
C42 0.031(5) 0.047(7) 0.056(6) 0.004(5) 0.014(5) 0.026(5)
C43 0.041(6) 0.051(7) 0.064(7) 0.002(5) 0.021(5) 0.035(6)
C44 0.053(7) 0.037(7) 0.071(7) 0.008(5) 0.018(6) 0.024(6)
C45 0.046(7) 0.046(7) 0.070(7) 0.006(5) 0.015(6) 0.008(6)
C46 0.036(6) 0.037(7) 0.058(6) -0.002(5) 0.015(5) 0.009(5)
C47 0.037(6) 0.034(6) 0.046(6) -0.006(5) 0.013(5) 0.004(5)
C48 0.030(5) 0.041(6) 0.039(5) 0.003(5) 0.011(4) 0.011(5)
C49 0.037(6) 0.052(7) 0.044(6) 0.003(5) -0.005(5) 0.005(5)
C50 0.054(7) 0.088(9) 0.026(5) 0.024(7) 0.006(5) 0.004(5)
C51 0.039(6) 0.066(8) 0.035(5) 0.019(5) 0.004(5) 0.011(5)
C52 0.070(9) 0.101(11) 0.052(7) 0.032(8) 0.010(6) 0.035(7)
C53 0.066(9) 0.080(11) 0.116(11) 0.026(8) -0.005(8) 0.051(9)
C54 0.041(7) 0.064(9) 0.083(8) 0.004(6) 0.010(6) 0.015(7)
C55 0.050(7) 0.050(9) 0.132(11) 0.007(6) 0.036(8) 0.020(8)
C56 0.063(8) 0.044(8) 0.128(11) 0.009(7) 0.043(8) 0.004(7)
C57 0.033(6) 0.051(8) 0.065(7) 0.006(5) 0.006(5) -0.010(6)
C58 0.043(6) 0.077(9) 0.036(6) 0.018(6) 0.014(5) 0.001(5)
C59 0.035(6) 0.049(7) 0.057(6) 0.009(5) 0.012(5) 0.016(5)
C61 0.028(5) 0.037(6) 0.026(5) 0.012(4) 0.010(4) -0.005(4)
C62 0.034(5) 0.033(6) 0.032(5) 0.015(4) 0.012(4) 0.003(4)
C63 0.047(6) 0.031(6) 0.035(5) 0.001(5) 0.018(5) 0.011(4)
C64 0.069(8) 0.045(7) 0.037(6) 0.021(6) 0.008(5) 0.009(5)
C65 0.142(6) 0.141(6) 0.141(6) 0.0226(13) 0.0324(16) 0.0287(15)
C66 0.134(6) 0.133(6) 0.133(6) 0.0212(13) 0.0307(16) 0.0268(15)
C67 0.110(10) 0.034(7) 0.047(6) 0.005(7) 0.038(6) 0.009(5)
C68 0.068(7) 0.039(7) 0.033(5) 0.000(6) 0.020(5) 0.007(5)

loop_
_atom_type_symbol
_atom_type_description
_atom_type_scat_dispersion_real
_atom_type_scat_dispersion_imag
_atom_type_scat_source
C C 0.0033 0.0016
;
International Tables for Crystallography
(1992, Vol. C, Tables 4.2.6.8 and 6.1.1.4)
;
H H 0.0000 0.0000
;
International Tables for Crystallography
(1992, Vol. C, Table 6.1.1.4)
;
Ir Ir -1.4442 7.9887
;
International Tables for Crystallography
(1992, Vol. C, Tables 4.2.6.8 and 6.1.1.4)
;
N N 0.0061 0.0033
;
International Tables for Crystallography
(1992, Vol. C, Tables 4.2.6.8 and 6.1.1.4)
;
Cl Cl 0.1484 0.1585
;
International Tables for Crystallography
(1992, Vol. C, Tables 4.2.6.8 and 6.1.1.4)
;

loop_
_geom_angle_atom_site_label_1
_geom_angle_atom_site_label_2
_geom_angle_atom_site_label_3
_geom_angle
_geom_angle_publ_flag
Cl1 Ir1 C1 86.2(3) yes
Cl1 Ir1 C31 90.0(3) yes
Cl1 Ir1 C61 160.6(3) yes
Cl1 Ir1 C62 160.8(3) yes
C1 Ir1 C31 176.2(3) yes
C1 Ir1 C61 93.6(3) yes
C1 Ir1 C62 96.2(4) yes
C31 Ir1 C61 90.0(3) yes
C31 Ir1 C62 87.4(4) yes
C61 Ir1 C62 38.5(4) yes
C1 N2 C3 111.1(7) yes
C1 N2 C6 124.2(6) yes
C3 N2 C6 124.4(7) yes
C1 N5 C4 112.4(7) yes
C1 N5 C18 123.8(7) yes
C4 N5 C18 123.6(7) yes
C31 N32 C33 111.6(8) yes
C31 N32 C36 125.8(7) yes
C33 N32 C36 122.2(8) yes
C31 N35 C34 110.9(8) yes
C31 N35 C48 125.5(7) yes
C34 N35 C48 123.6(8) yes
Ir1 C1 N2 127.4(6) yes
Ir1 C1 N5 130.1(6) yes
N2 C1 N5 102.0(6) yes
N2 C3 C4 107.4(8) yes
N5 C4 C3 107.0(7) yes
N2 C6 C7 109.0(7) yes
N2 C6 C17 111.7(7) yes
C7 C6 C17 114.7(8) yes
C6 C7 C8 113.2(7) yes
C7 C8 C9 112.2(7) yes
C8 C9 C10 114.9(8) yes
C9 C10 C11 115.8(8) yes
C10 C11 C12 114.0(8) yes
C11 C12 C13 111.4(9) yes
C12 C13 C14 115.7(8) yes
C13 C14 C15 114.0(8) yes
C14 C15 C16 114.5(8) yes
C15 C16 C17 112.9(8) yes
C6 C17 C16 117.2(7) yes
N5 C18 C19 110.0(7) yes
N5 C18 C29 109.7(7) yes
C19 C18 C29 115.4(7) yes
C18 C19 C20 118.6(8) yes
C19 C20 C21 113.2(8) yes
C20 C21 C22 113.7(8) yes
C21 C22 C23 113.9(9) yes
C22 C23 C24 115.2(9) yes
C23 C24 C25 114.4(8) yes
C24 C25 C26 113.7(8) yes
C25 C26 C27 113.1(8) yes
C26 C27 C28 113.2(7) yes
C27 C28 C29 112.9(8) yes
C18 C29 C28 112.9(8) yes
Ir1 C31 N32 128.5(7) yes
Ir1 C31 N35 128.5(7) yes
N32 C31 N35 103.0(7) yes
N32 C33 C34 107.1(9) yes
N35 C34 C33 107.5(8) yes
N32 C36 C37 109.1(8) yes
N32 C36 C47 109.9(7) yes
C37 C36 C47 113.4(8) yes
C36 C37 C38 115.6(8) yes
C37 C38 C39 112.3(8) yes
C38 C39 C40 114.8(8) yes
C39 C40 C41 115.7(9) yes
C40 C41 C42 114.6(7) yes
C41 C42 C43 115.5(9) yes
C42 C43 C44 111.7(9) yes
C43 C44 C45 114.2(9) yes
C44 C45 C46 113.7(9) yes
C45 C46 C47 114.2(9) yes
C36 C47 C46 114.5(7) yes
N35 C48 C49 110.5(7) yes
N35 C48 C59 110.2(8) yes
C49 C48 C59 111.0(8) yes
C48 C49 C50 116.0(8) yes
C49 C50 C51 115.3(9) yes
C50 C51 C52 112.7(9) yes
C51 C52 C53 112.7(11) yes
C52 C53 C54 114.9(11) yes
C53 C54 C55 117.8(10) yes
C54 C55 C56 115.9(10) yes
C55 C56 C57 115.1(10) yes
C56 C57 C58 112.3(9) yes
C57 C58 C59 113.6(9) yes
C48 C59 C58 114.4(8) yes
Ir1 C61 C62 70.7(5) yes
Ir1 C61 C68 125.3(6) yes
C62 C61 C68 122.3(9) yes
Ir1 C62 C61 70.8(5) yes
Ir1 C62 C63 122.9(5) yes
C61 C62 C63 125.2(9) yes
C62 C63 C64 115.3(7) yes
C63 C64 C65 116.0(11) yes
C64 C65 C66 132.6(18) yes
C65 C66 C67 142.3(15) yes
C66 C67 C68 115.8(11) yes
C61 C68 C67 115.9(9) yes
N2 C3 H3 126.309 no
C4 C3 H3 126.303 no
N5 C4 H4 126.507 no
C3 C4 H4 126.503 no
N2 C6 H6 107.011 no
C7 C6 H6 107.026 no
C17 C6 H6 107.019 no
C6 C7 H7A 108.944 no
C6 C7 H7B 108.935 no
C8 C7 H7A 108.936 no
C8 C7 H7B 108.945 no
H7A C7 H7B 107.749 no
C7 C8 H8A 109.161 no
C7 C8 H8B 109.157 no
C9 C8 H8A 109.152 no
C9 C8 H8B 109.155 no
H8A C8 H8B 107.870 no
C8 C9 H9A 108.546 no
C8 C9 H9B 108.540 no
C10 C9 H9A 108.549 no
C10 C9 H9B 108.546 no
H9A C9 H9B 107.552 no
C9 C10 H10A 108.341 no
C9 C10 H10B 108.325 no
C11 C10 H10A 108.345 no
C11 C10 H10B 108.339 no
H10A C10 H10B 107.422 no
C10 C11 H11A 108.763 no
C10 C11 H11B 108.755 no
C12 C11 H11A 108.755 no
C12 C11 H11B 108.753 no
H11A C11 H11B 107.641 no
C11 C12 H12A 109.339 no
C11 C12 H12B 109.332 no
C13 C12 H12A 109.335 no
C13 C12 H12B 109.333 no
H12A C12 H12B 107.986 no
C12 C13 H13A 108.366 no
C12 C13 H13B 108.364 no
C14 C13 H13A 108.352 no
C14 C13 H13B 108.352 no
H13A C13 H13B 107.431 no
C13 C14 H14A 108.749 no
C13 C14 H14B 108.746 no
C15 C14 H14A 108.732 no
C15 C14 H14B 108.734 no
H14A C14 H14B 107.650 no
C14 C15 H15A 108.640 no
C14 C15 H15B 108.633 no
C16 C15 H15A 108.623 no
C16 C15 H15B 108.619 no
H15A C15 H15B 107.578 no
C15 C16 H16A 109.018 no
C15 C16 H16B 109.006 no
C17 C16 H16A 109.015 no
C17 C16 H16B 108.996 no
H16A C16 H16B 107.774 no
C6 C17 H17A 107.985 no
C6 C17 H17B 107.993 no
C16 C17 H17A 107.982 no
C16 C17 H17B 108.002 no
H17A C17 H17B 107.247 no
N5 C18 H18 107.115 no
C19 C18 H18 107.127 no
C29 C18 H18 107.118 no
C18 C19 H19A 107.679 no
C18 C19 H19B 107.664 no
C20 C19 H19A 107.673 no
C20 C19 H19B 107.668 no
H19A C19 H19B 107.077 no
C19 C20 H20A 108.930 no
C19 C20 H20B 108.934 no
C21 C20 H20A 108.935 no
C21 C20 H20B 108.925 no
H20A C20 H20B 107.744 no
C20 C21 H21A 108.834 no
C20 C21 H21B 108.839 no
C22 C21 H21A 108.830 no
C22 C21 H21B 108.818 no
H21A C21 H21B 107.692 no
C21 C22 H22A 108.773 no
C21 C22 H22B 108.774 no
C23 C22 H22A 108.769 no
C23 C22 H22B 108.765 no
H22A C22 H22B 107.656 no
C22 C23 H23A 108.462 no
C22 C23 H23B 108.466 no
C24 C23 H23A 108.462 no
C24 C23 H23B 108.459 no
H23A C23 H23B 107.490 no
C23 C24 H24A 108.653 no
C23 C24 H24B 108.662 no
C25 C24 H24A 108.662 no
C25 C24 H24B 108.669 no
H24A C24 H24B 107.612 no
C24 C25 H25A 108.811 no
C24 C25 H25B 108.818 no
C26 C25 H25A 108.827 no
C26 C25 H25B 108.829 no
H25A C25 H25B 107.675 no
C25 C26 H26A 108.958 no
C25 C26 H26B 108.970 no
C27 C26 H26A 108.960 no
C27 C26 H26B 108.963 no
H26A C26 H26B 107.762 no
C26 C27 H27A 108.930 no
C26 C27 H27B 108.926 no
C28 C27 H27A 108.931 no
C28 C27 H27B 108.934 no
H27A C27 H27B 107.746 no
C27 C28 H28A 108.991 no
C27 C28 H28B 108.997 no
C29 C28 H28A 108.996 no
C29 C28 H28B 109.002 no
H28A C28 H28B 107.783 no
C18 C29 H29A 108.997 no
C18 C29 H29B 108.990 no
C28 C29 H29A 108.998 no
C28 C29 H29B 108.993 no
H29A C29 H29B 107.796 no
N32 C33 H33 126.462 no
C34 C33 H33 126.464 no
N35 C34 H34 126.263 no
C33 C34 H34 126.273 no
N32 C36 H36 108.063 no
C37 C36 H36 108.082 no
C47 C36 H36 108.078 no
C36 C37 H37A 108.394 no
C36 C37 H37B 108.382 no
C38 C37 H37A 108.397 no
C38 C37 H37B 108.386 no
H37A C37 H37B 107.448 no
C37 C38 H38A 109.129 no
C37 C38 H38B 109.136 no
C39 C38 H38A 109.136 no
C39 C38 H38B 109.126 no
H38A C38 H38B 107.864 no
C38 C39 H39A 108.553 no
C38 C39 H39B 108.554 no
C40 C39 H39A 108.563 no
C40 C39 H39B 108.573 no
H39A C39 H39B 107.527 no
C39 C40 H40A 108.355 no
C39 C40 H40B 108.354 no
C41 C40 H40A 108.357 no
C41 C40 H40B 108.345 no
H40A C40 H40B 107.436 no
C40 C41 H41A 108.618 no
C40 C41 H41B 108.617 no
C42 C41 H41A 108.608 no
C42 C41 H41B 108.615 no
H41A C41 H41B 107.573 no
C41 C42 H42A 108.421 no
C41 C42 H42B 108.406 no
C43 C42 H42A 108.416 no
C43 C42 H42B 108.399 no
H42A C42 H42B 107.461 no
C42 C43 H43A 109.274 no
C42 C43 H43B 109.286 no
C44 C43 H43A 109.285 no
C44 C43 H43B 109.285 no
H43A C43 H43B 107.948 no
C43 C44 H44A 108.686 no
C43 C44 H44B 108.682 no
C45 C44 H44A 108.710 no
C45 C44 H44B 108.705 no
H44A C44 H44B 107.620 no
C44 C45 H45A 108.833 no
C44 C45 H45B 108.842 no
C46 C45 H45A 108.830 no
C46 C45 H45B 108.830 no
H45A C45 H45B 107.680 no
C45 C46 H46A 108.701 no
C45 C46 H46B 108.697 no
C47 C46 H46A 108.714 no
C47 C46 H46B 108.701 no
H46A C46 H46B 107.617 no
C36 C47 H47A 108.647 no
C36 C47 H47B 108.633 no
C46 C47 H47A 108.638 no
C46 C47 H47B 108.636 no
H47A C47 H47B 107.581 no
N35 C48 H48 108.359 no
C49 C48 H48 108.379 no
C59 C48 H48 108.370 no
C48 C49 H49A 108.280 no
C48 C49 H49B 108.276 no
C50 C49 H49A 108.267 no
C50 C49 H49B 108.275 no
H49A C49 H49B 107.382 no
C49 C50 H50A 108.453 no
C49 C50 H50B 108.455 no
C51 C50 H50A 108.462 no
C51 C50 H50B 108.458 no
H50A C50 H50B 107.491 no
C50 C51 H51A 109.051 no
C50 C51 H51B 109.052 no
C52 C51 H51A 109.056 no
C52 C51 H51B 109.053 no
H51A C51 H51B 107.804 no
C51 C52 H52A 109.063 no
C51 C52 H52B 109.060 no
C53 C52 H52A 109.063 no
C53 C52 H52B 109.061 no
H52A C52 H52B 107.825 no
C52 C53 H53A 108.538 no
C52 C53 H53B 108.533 no
C54 C53 H53A 108.527 no
C54 C53 H53B 108.526 no
H53A C53 H53B 107.538 no
C53 C54 H54A 107.871 no
C53 C54 H54B 107.865 no
C55 C54 H54A 107.859 no
C55 C54 H54B 107.851 no
H54A C54 H54B 107.176 no
C54 C55 H55A 108.308 no
C54 C55 H55B 108.311 no
C56 C55 H55A 108.313 no
C56 C55 H55B 108.314 no
H55A C55 H55B 107.417 no
C55 C56 H56A 108.485 no
C55 C56 H56B 108.488 no
C57 C56 H56A 108.485 no
C57 C56 H56B 108.484 no
H56A C56 H56B 107.509 no
C56 C57 H57A 109.150 no
C56 C57 H57B 109.144 no
C58 C57 H57A 109.131 no
C58 C57 H57B 109.128 no
H57A C57 H57B 107.867 no
C57 C58 H58A 108.837 no
C57 C58 H58B 108.835 no
C59 C58 H58A 108.838 no
C59 C58 H58B 108.833 no
H58A C58 H58B 107.699 no
C48 C59 H59A 108.673 no
C48 C59 H59B 108.660 no
C58 C59 H59A 108.668 no
C58 C59 H59B 108.660 no
H59A C59 H59B 107.601 no
Ir1 C61 H61A 75.087 no
C62 C61 H61A 118.851 no
C68 C61 H61A 118.862 no
Ir1 C62 H62A 76.588 no
C61 C62 H62A 117.407 no
C63 C62 H62A 117.414 no
C62 C63 H63A 108.459 no
C62 C63 H63B 108.454 no
C64 C63 H63A 108.450 no
C64 C63 H63B 108.451 no
H63A C63 H63B 107.482 no
C63 C64 H64A 108.280 no
C63 C64 H64B 108.279 no
C65 C64 H64A 108.299 no
C65 C64 H64B 108.285 no
H64A C64 H64B 107.398 no
C64 C65 H65A 104.079 no
C64 C65 H65B 104.079 no
C66 C65 H65A 104.088 no
C66 C65 H65B 104.100 no
H65A C65 H65B 105.495 no
C65 C66 H66A 101.415 no
C65 C66 H66B 101.398 no
C67 C66 H66A 101.398 no
C67 C66 H66B 101.401 no
H66A C66 H66B 104.568 no
C66 C67 H67A 108.325 no
C66 C67 H67B 108.326 no
C68 C67 H67A 108.336 no
C68 C67 H67B 108.331 no
H67A C67 H67B 107.413 no
C61 C68 H68A 108.315 no
C61 C68 H68B 108.318 no
C67 C68 H68A 108.305 no
C67 C68 H68B 108.317 no
H68A C68 H68B 107.407 no

loop_
_geom_bond_atom_site_label_1
_geom_bond_atom_site_label_2
_geom_bond_distance
_geom_bond_publ_flag
Ir1 Cl1 2.371(3) yes
Ir1 C1 2.039(8) yes
Ir1 C31 2.041(8) yes
Ir1 C61 2.148(8) yes
Ir1 C62 2.147(9) yes
N2 C1 1.399(11) yes
N2 C3 1.392(10) yes
N2 C6 1.478(12) yes
N5 C1 1.369(10) yes
N5 C4 1.390(10) yes
N5 C18 1.493(12) yes
N32 C31 1.383(12) yes
N32 C33 1.380(11) yes
N32 C36 1.489(13) yes
N35 C31 1.375(12) yes
N35 C34 1.395(12) yes
N35 C48 1.459(13) yes
C3 C4 1.329(13) yes
C6 C7 1.545(13) yes
C6 C17 1.522(12) yes
C7 C8 1.535(13) yes
C8 C9 1.543(14) yes
C9 C10 1.508(13) yes
C10 C11 1.552(15) yes
C11 C12 1.553(12) yes
C12 C13 1.576(15) yes
C13 C14 1.528(14) yes
C14 C15 1.522(14) yes
C15 C16 1.521(13) yes
C16 C17 1.550(10) yes
C18 C19 1.534(11) yes
C18 C29 1.527(13) yes
C19 C20 1.530(11) yes
C20 C21 1.533(12) yes
C21 C22 1.515(15) yes
C22 C23 1.507(15) yes
C23 C24 1.516(16) yes
C24 C25 1.526(12) yes
C25 C26 1.530(14) yes
C26 C27 1.534(11) yes
C27 C28 1.543(14) yes
C28 C29 1.537(13) yes
C33 C34 1.334(16) yes
C36 C37 1.517(14) yes
C36 C47 1.523(13) yes
C37 C38 1.534(12) yes
C38 C39 1.534(12) yes
C39 C40 1.535(15) yes
C40 C41 1.488(15) yes
C41 C42 1.539(14) yes
C42 C43 1.542(13) yes
C43 C44 1.515(14) yes
C44 C45 1.540(16) yes
C45 C46 1.530(13) yes
C46 C47 1.537(15) yes
C48 C49 1.553(12) yes
C48 C59 1.548(15) yes
C49 C50 1.525(17) yes
C50 C51 1.533(14) yes
C51 C52 1.534(18) yes
C52 C53 1.50(2) yes
C53 C54 1.550(15) yes
C54 C55 1.526(19) yes
C55 C56 1.518(19) yes
C56 C57 1.508(18) yes
C57 C58 1.524(15) yes
C58 C59 1.522(12) yes
C61 C62 1.414(13) yes
C61 C68 1.455(14) yes
C62 C63 1.454(14) yes
C63 C64 1.543(13) yes
C64 C65 1.45(3) yes
C65 C66 1.42(3) yes
C66 C67 1.39(3) yes
C67 C68 1.518(13) yes
C3 H3 0.950 no
C4 H4 0.950 no
C6 H6 1.000 no
C7 H7A 0.990 no
C7 H7B 0.990 no
C8 H8A 0.990 no
C8 H8B 0.990 no
C9 H9A 0.990 no
C9 H9B 0.990 no
C10 H10A 0.990 no
C10 H10B 0.990 no
C11 H11A 0.990 no
C11 H11B 0.990 no
C12 H12A 0.990 no
C12 H12B 0.990 no
C13 H13A 0.990 no
C13 H13B 0.990 no
C14 H14A 0.990 no
C14 H14B 0.990 no
C15 H15A 0.990 no
C15 H15B 0.990 no
C16 H16A 0.990 no
C16 H16B 0.990 no
C17 H17A 0.990 no
C17 H17B 0.990 no
C18 H18 1.000 no
C19 H19A 0.990 no
C19 H19B 0.990 no
C20 H20A 0.990 no
C20 H20B 0.990 no
C21 H21A 0.990 no
C21 H21B 0.990 no
C22 H22A 0.990 no
C22 H22B 0.990 no
C23 H23A 0.990 no
C23 H23B 0.990 no
C24 H24A 0.990 no
C24 H24B 0.990 no
C25 H25A 0.990 no
C25 H25B 0.990 no
C26 H26A 0.990 no
C26 H26B 0.990 no
C27 H27A 0.990 no
C27 H27B 0.990 no
C28 H28A 0.990 no
C28 H28B 0.990 no
C29 H29A 0.990 no
C29 H29B 0.990 no
C33 H33 0.950 no
C34 H34 0.950 no
C36 H36 1.000 no
C37 H37A 0.990 no
C37 H37B 0.990 no
C38 H38A 0.990 no
C38 H38B 0.990 no
C39 H39A 0.990 no
C39 H39B 0.990 no
C40 H40A 0.990 no
C40 H40B 0.990 no
C41 H41A 0.990 no
C41 H41B 0.990 no
C42 H42A 0.990 no
C42 H42B 0.990 no
C43 H43A 0.990 no
C43 H43B 0.990 no
C44 H44A 0.990 no
C44 H44B 0.990 no
C45 H45A 0.990 no
C45 H45B 0.990 no
C46 H46A 0.990 no
C46 H46B 0.990 no
C47 H47A 0.990 no
C47 H47B 0.990 no
C48 H48 1.000 no
C49 H49A 0.990 no
C49 H49B 0.990 no
C50 H50A 0.990 no
C50 H50B 0.990 no
C51 H51A 0.990 no
C51 H51B 0.990 no
C52 H52A 0.990 no
C52 H52B 0.990 no
C53 H53A 0.990 no
C53 H53B 0.990 no
C54 H54A 0.990 no
C54 H54B 0.990 no
C55 H55A 0.990 no
C55 H55B 0.990 no
C56 H56A 0.990 no
C56 H56B 0.990 no
C57 H57A 0.990 no
C57 H57B 0.990 no
C58 H58A 0.990 no
C58 H58B 0.990 no
C59 H59A 0.990 no
C59 H59B 0.990 no
C61 H61A 0.950 no
C62 H62A 0.950 no
C63 H63A 0.990 no
C63 H63B 0.990 no
C64 H64A 0.990 no
C64 H64B 0.990 no
C65 H65A 0.990 no
C65 H65B 0.990 no
C66 H66A 0.990 no
C66 H66B 0.990 no
C67 H67A 0.990 no
C67 H67B 0.990 no
C68 H68A 0.990 no
C68 H68B 0.990 no

loop_
_geom_contact_atom_site_label_1
_geom_contact_atom_site_label_2
_geom_contact_distance
_geom_contact_publ_flag
_geom_contact_site_symmetry_2
Ir1 C6 3.492(9) no .
Ir1 C18 3.528(8) no .
Ir1 C36 3.555(10) no .
Ir1 C48 3.519(10) no .
N2 C16 3.104(11) no .
N2 C68 3.464(10) no .
N5 C6 3.586(12) no .
N5 C20 3.172(10) no .
N5 C63 3.550(10) no .
N32 C38 3.113(11) no .
N32 C48 3.583(13) no .
N32 C62 3.406(12) no .
N35 C58 3.282(14) no .
N35 C61 3.600(12) no .
C1 C17 3.391(13) no .
C1 C19 3.425(12) no .
C1 C63 3.370(12) no .
C1 C68 3.279(11) no .
C3 C7 2.969(12) no .
C3 C16 3.263(13) no .
C3 C17 3.286(13) no .
C4 C19 3.197(13) no .
C4 C20 3.234(13) no .
C4 C29 3.030(13) no .
C6 C68 3.494(12) no .
C7 C10 3.214(14) no .
C7 C16 3.233(11) no .
C8 C11 3.243(13) no .
C8 C17 3.196(12) no .
C10 C13 3.203(13) no .
C11 C14 3.197(14) no .
C13 C16 3.172(15) no .
C14 C17 3.220(13) no .
C18 C63 3.445(10) no .
C19 C22 3.215(12) no .
C19 C28 3.209(13) no .
C20 C23 3.221(14) no .
C20 C29 3.195(11) no .
C22 C25 3.130(15) no .
C23 C26 3.125(13) no .
C25 C28 3.234(12) no .
C26 C29 3.223(13) no .
C29 C63 3.547(11) no .
C31 C37 3.517(14) no .
C31 C47 3.599(14) no .
C31 C49 3.538(14) no .
C31 C59 3.599(15) no .
C33 C37 3.021(13) no .
C33 C47 3.089(15) no .
C34 C49 3.153(15) no .
C34 C59 3.022(15) no .
C36 C39 3.328(11) no .
C36 C45 3.131(15) no .
C36 C62 3.588(14) no .
C37 C40 3.230(12) no .
C37 C46 3.061(14) no .
C39 C42 3.147(15) no .
C40 C43 3.179(15) no .
C42 C45 3.199(13) no .
C43 C46 3.259(13) no .
C48 C51 3.194(15) no .
C48 C57 3.295(13) no .
C50 C53 3.198(18) no .
C50 C59 3.110(14) no .
C51 C54 3.187(16) no .
C53 C56 3.24(2) no .
C54 C57 3.200(17) no .
C56 C59 3.146(16) no .
C61 C64 3.426(15) no .
C61 C65 3.50(3) no .
C61 C66 3.01(2) no .
C62 C65 3.17(3) no .
C62 C66 3.28(2) no .
C62 C67 3.354(15) no .
C63 C66 3.20(2) no .
C63 C68 3.031(14) no .
C65 C68 3.26(3) no .
C21 C38 3.496(14) no 2_555
C38 C21 3.496(14) no 2_555
C50 C50 3.478(14) no 2_656
Ir1 H6 2.9546 no .
Ir1 H17B 3.5743 no .
Ir1 H18 2.9543 no .
Ir1 H36 2.9779 no .
Ir1 H48 2.9436 no .
Ir1 H63A 3.2830 no .
Ir1 H63B 3.3362 no .
Ir1 H68A 3.4084 no .
Ir1 H68B 3.3060 no .
Cl1 H17B 2.7977 no .
Cl1 H19B 3.0520 no .
Cl1 H38A 2.8616 no .
Cl1 H39A 3.5479 no .
Cl1 H39B 3.2980 no .
Cl1 H48 3.4873 no .
Cl1 H58B 2.8759 no .
N2 H4 3.1167 no .
N2 H7A 2.5434 no .
N2 H7B 2.7528 no .
N2 H16A 3.1082 no .
N2 H16B 3.0407 no .
N2 H17A 3.3147 no .
N2 H17B 2.6787 no .
N2 H68A 3.2233 no .
N2 H68B 2.9841 no .
N5 H3 3.1095 no .
N5 H19A 3.3102 no .
N5 H19B 2.6105 no .
N5 H20A 3.1973 no .
N5 H20B 3.1259 no .
N5 H29A 2.5502 no .
N5 H29B 2.7586 no .
N5 H63A 2.9656 no .
N5 H63B 3.4226 no .
N5 H68B 3.5434 no .
N32 H34 3.1051 no .
N32 H37A 2.5664 no .
N32 H37B 3.2884 no .
N32 H38A 2.7311 no .
N32 H47A 2.6308 no .
N32 H47B 2.6486 no .
N32 H61A 3.5123 no .
N32 H62A 2.5244 no .
N35 H33 3.1241 no .
N35 H49A 2.6665 no .
N35 H49B 2.6370 no .
N35 H58B 2.9773 no .
N35 H59A 2.5002 no .
N35 H59B 3.2592 no .
N35 H61A 2.7828 no .
N35 H62A 3.4184 no .
C1 H3 3.2137 no .
C1 H4 3.2026 no .
C1 H6 2.6012 no .
C1 H17B 3.1904 no .
C1 H18 2.5694 no .
C1 H19B 3.2043 no .
C1 H29A 3.5263 no .
C1 H63A 2.8862 no .
C1 H63B 3.5121 no .
C1 H68A 3.3773 no .
C1 H68B 2.8157 no .
C1 H61A 3.4352 no .
C1 H62A 3.5613 no .
C3 H6 3.2956 no .
C3 H7A 2.9440 no .
C3 H7B 2.8243 no .
C3 H16A 2.9806 no .
C3 H16B 3.0193 no .
C4 H18 3.3119 no .
C4 H19B 3.4123 no .
C4 H20A 3.0334 no .
C4 H20B 2.9457 no .
C4 H29A 3.0534 no .
C4 H29B 2.8716 no .
C6 H3 2.8283 no .
C6 H8A 2.8675 no .
C6 H8B 2.6613 no .
C6 H16A 2.6783 no .
C6 H16B 3.0127 no .
C6 H68A 2.8617 no .
C6 H68B 3.3657 no .
C7 H3 2.8427 no .
C7 H9A 3.3813 no .
C7 H9B 2.6660 no .
C7 H10A 2.8556 no .
C7 H16A 2.8223 no .
C7 H17A 2.7516 no .
C7 H17B 3.4057 no .
C7 H68A 2.9932 no .
C7 H68B 3.5736 no .
C8 H6 2.6725 no .
C8 H10A 2.7140 no .
C8 H10B 3.3952 no .
C8 H11B 2.8383 no .
C8 H14A 3.5816 no .
C8 H17A 2.8508 no .
C8 H51A 3.4433 no .
C8 H51B 3.2988 no .
C8 H52B 3.0081 no .
C8 H54B 3.4582 no .
C8 H68A 3.3254 no .
C9 H7A 2.8456 no .
C9 H7B 2.6368 no .
C9 H11A 2.9667 no .
C9 H11B 2.6446 no .
C9 H52B 3.5868 no .
C10 H7B 2.8212 no .
C10 H8A 3.3910 no .
C10 H8B 2.7061 no .
C10 H12A 2.7543 no .
C10 H12B 3.4367 no .
C10 H13B 2.8339 no .
C11 H8B 2.8733 no .
C11 H9A 2.7385 no .
C11 H9B 3.4145 no .
C11 H13A 3.4205 no .
C11 H13B 2.7376 no .
C11 H14A 2.7915 no .
C12 H10A 2.6271 no .
C12 H10B 2.9645 no .
C12 H14A 2.7279 no .
C12 H14B 2.9030 no .
C13 H10A 2.7620 no .
C13 H11A 3.4252 no .
C13 H11B 2.7151 no .
C13 H15A 3.3869 no .
C13 H15B 2.7142 no .
C13 H16A 2.7898 no .
C14 H8B 3.5731 no .
C14 H11B 2.8133 no .
C14 H12A 3.4509 no .
C14 H12B 2.8090 no .
C14 H16A 2.6859 no .
C14 H16B 3.3822 no .
C14 H17A 2.7981 no .
C14 H54A 3.5611 no .
C14 H55B 3.5386 no .
C15 H13A 2.8286 no .
C15 H13B 2.6528 no .
C15 H17A 2.5688 no .
C15 H17B 2.9263 no .
C16 H3 3.1122 no .
C16 H6 3.4376 no .
C16 H7B 2.8723 no .
C16 H13B 2.7653 no .
C16 H14A 2.7196 no .
C16 H14B 3.3865 no .
C17 H3 3.4434 no .
C17 H7A 3.4059 no .
C17 H7B 2.7367 no .
C17 H8B 2.7956 no .
C17 H14A 2.8725 no .
C17 H15A 2.6687 no .
C17 H15B 3.3874 no .
C17 H54B 3.2277 no .
C17 H57A 3.0735 no .
C18 H4 2.8232 no .
C18 H20A 2.6787 no .
C18 H20B 3.0447 no .
C18 H28A 2.6399 no .
C18 H28B 2.8544 no .
C18 H42A 3.5633 no .
C18 H63A 3.1512 no .
C18 H63B 2.9102 no .
C19 H4 3.2981 no .
C19 H21A 2.6676 no .
C19 H21B 3.3807 no .
C19 H22A 2.8341 no .
C19 H28A 2.8043 no .
C19 H29A 3.4109 no .
C19 H29B 2.7365 no .
C19 H39A 3.1587 no .
C19 H42A 3.2124 no .
C20 H4 2.9608 no .
C20 H18 3.4398 no .
C20 H22A 2.6530 no .
C20 H22B 3.3723 no .
C20 H23A 2.8380 no .
C20 H28A 3.5228 no .
C20 H29B 2.8267 no .
C21 H19A 2.5430 no .
C21 H19B 2.9408 no .
C21 H23A 2.6256 no .
C21 H23B 2.8101 no .
C21 H41A 3.5900 no .
C22 H19A 2.7945 no .
C22 H20A 2.6677 no .
C22 H20B 3.3727 no .
C22 H24A 3.3787 no .
C22 H24B 2.7506 no .
C22 H25B 2.8000 no .
C22 H26A 3.4282 no .
C22 H28A 3.4228 no .
C22 H41A 3.3718 no .
C22 H42B 3.5653 no .
C23 H20A 2.8640 no .
C23 H21A 3.3518 no .
C23 H21B 2.6422 no .
C23 H25A 3.3870 no .
C23 H25B 2.7461 no .
C23 H26A 2.6817 no .
C24 H22A 2.6578 no .
C24 H22B 2.8386 no .
C24 H26A 2.6030 no .
C24 H26B 2.9218 no .
C25 H22A 2.7170 no .
C25 H22B 3.5799 no .
C25 H23A 2.7466 no .
C25 H23B 3.3864 no .
C25 H27A 3.3791 no .
C25 H27B 2.6604 no .
C25 H28A 2.8681 no .
C26 H22A 3.3932 no .
C26 H23A 2.7867 no .
C26 H24A 2.7417 no .
C26 H24B 3.3916 no .
C26 H28A 2.6837 no .
C26 H28B 3.3944 no .
C26 H29B 2.8316 no .
C27 H25A 2.9149 no .
C27 H25B 2.5921 no .
C27 H29A 2.8657 no .
C27 H29B 2.6498 no .
C28 H18 2.6518 no .
C28 H19A 2.9228 no .
C28 H20A 3.5642 no .
C28 H22A 3.3824 no .
C28 H25B 2.8304 no .
C28 H26A 2.6719 no .
C28 H26B 3.3933 no .
C28 H42A 3.2140 no .
C28 H42B 3.5126 no .
C28 H44A 3.3084 no .
C28 H45B 3.4634 no .
C28 H63B 3.1490 no .
C29 H4 2.9504 no .
C29 H19A 2.8150 no .
C29 H19B 3.4053 no .
C29 H20A 2.7624 no .
C29 H26A 2.8420 no .
C29 H27A 2.6793 no .
C29 H27B 3.3932 no .
C29 H63A 3.1674 no .
C29 H63B 2.9718 no .
C31 H33 3.1975 no .
C31 H34 3.1926 no .
C31 H36 2.6151 no .
C31 H38A 3.0054 no .
C31 H47B 3.5150 no .
C31 H48 2.5802 no .
C31 H49B 3.3985 no .
C31 H58B 3.4021 no .
C31 H61A 2.4246 no .
C31 H62A 2.2804 no .
C33 H36 3.3023 no .
C33 H37A 2.6450 no .
C33 H38A 3.4226 no .
C33 H47A 2.7763 no .
C33 H47B 3.3544 no .
C34 H48 3.3052 no .
C34 H49A 2.8749 no .
C34 H49B 3.3859 no .
C34 H59A 2.5654 no .
C36 H33 2.7849 no .
C36 H38A 2.6559 no .
C36 H38B 3.3763 no .
C36 H39A 2.9905 no .
C36 H45B 2.6831 no .
C36 H46A 3.4021 no .
C36 H46B 2.7754 no .
C36 H62A 2.6644 no .
C37 H33 3.0328 no .
C37 H39A 2.6555 no .
C37 H39B 3.3742 no .
C37 H40A 2.8282 no .
C37 H43A 3.3954 no .
C37 H45B 3.2769 no .
C37 H46B 2.7333 no .
C37 H47A 2.7732 no .
C37 H47B 3.3750 no .
C38 H36 2.6865 no .
C38 H40A 2.6051 no .
C38 H40B 2.9682 no .
C39 H19A 3.4206 no .
C39 H19B 3.3625 no .
C39 H36 2.9916 no .
C39 H37A 3.3502 no .
C39 H37B 2.5939 no .
C39 H41A 2.7481 no .
C39 H41B 3.3879 no .
C39 H42A 2.8018 no .
C39 H43A 3.5144 no .
C40 H37B 2.8119 no .
C40 H38A 3.4073 no .
C40 H38B 2.7100 no .
C40 H42A 2.7291 no .
C40 H42B 3.3680 no .
C40 H43A 2.7887 no .
C41 H19A 3.2917 no .
C41 H22A 3.5469 no .
C41 H39A 2.5986 no .
C41 H39B 2.9499 no .
C41 H43A 2.6990 no .
C41 H43B 2.9280 no .
C42 H19A 2.9912 no .
C42 H22A 3.2826 no .
C42 H25B 3.5976 no .
C42 H28A 2.9870 no .
C42 H39A 2.7078 no .
C42 H40A 2.7289 no .
C42 H40B 3.3788 no .
C42 H44A 2.6319 no .
C42 H44B 3.3625 no .
C42 H45B 2.8194 no .
C43 H37B 3.2603 no .
C43 H39A 3.5399 no .
C43 H40A 2.8367 no .
C43 H41A 3.4293 no .
C43 H41B 2.7831 no .
C43 H45A 3.3794 no .
C43 H45B 2.6723 no .
C43 H46B 2.8709 no .
C44 H28B 3.3969 no .
C44 H42A 2.5905 no .
C44 H42B 2.8307 no .
C44 H46A 2.9134 no .
C44 H46B 2.6142 no .
C45 H28B 3.0976 no .
C45 H36 2.8173 no .
C45 H37B 3.1879 no .
C45 H42A 2.7819 no .
C45 H43A 2.6859 no .
C45 H43B 3.3931 no .
C45 H47A 3.4055 no .
C45 H47B 2.7749 no .
C45 H63B 3.3312 no .
C46 H36 2.7883 no .
C46 H37A 3.4759 no .
C46 H37B 2.6071 no .
C46 H43A 2.9060 no .
C46 H44A 3.3859 no .
C46 H44B 2.6691 no .
C47 H33 3.0542 no .
C47 H37A 2.8146 no .
C47 H37B 2.6275 no .
C47 H45A 2.9225 no .
C47 H45B 2.6259 no .
C47 H62A 2.9709 no .
C48 H34 2.8015 no .
C48 H50A 3.4347 no .
C48 H50B 2.8086 no .
C48 H51A 2.8231 no .
C48 H51B 3.5583 no .
C48 H57A 2.9584 no .
C48 H58A 3.3904 no .
C48 H58B 2.6593 no .
C48 H61A 2.8990 no .
C49 H34 3.1743 no .
C49 H51A 2.7370 no .
C49 H51B 2.8236 no .
C49 H59A 2.9584 no .
C49 H59B 2.5424 no .
C49 H61A 3.0559 no .
C50 H48 2.8098 no .
C50 H52A 2.6524 no .
C50 H52B 3.3785 no .
C50 H53B 2.8271 no .
C50 H59B 2.6155 no .
C51 H6 3.5296 no .
C51 H8A 3.0389 no .
C51 H8B 3.3818 no .
C51 H48 2.8711 no .
C51 H49A 3.4069 no .
C51 H49B 2.7794 no .
C51 H53A 3.3561 no .
C51 H53B 2.6470 no .
C51 H54B 2.7786 no .
C51 H57A 3.2905 no .
C51 H59B 3.3900 no .
C52 H8A 3.2820 no .
C52 H8B 3.3024 no .
C52 H50A 2.7731 no .
C52 H50B 2.6826 no .
C52 H54A 2.9970 no .
C52 H54B 2.5630 no .
C53 H50B 2.8443 no .
C53 H51A 2.6294 no .
C53 H51B 3.3454 no .
C53 H55A 2.8284 no .
C53 H55B 3.4478 no .
C53 H56A 2.8895 no .
C53 H57A 3.5702 no .
C54 H8B 3.2803 no .
C54 H11B 3.4553 no .
C54 H14A 3.1154 no .
C54 H17A 3.1914 no .
C54 H51A 2.7890 no .
C54 H52A 3.3989 no .
C54 H52B 2.7056 no .
C54 H56A 2.7449 no .
C54 H56B 3.3999 no .
C54 H57A 2.8181 no .
C55 H53A 3.0721 no .
C55 H53B 2.6518 no .
C55 H57A 2.6746 no .
C55 H57B 2.8361 no .
C56 H51A 3.5823 no .
C56 H53B 2.8274 no .
C56 H54A 3.3955 no .
C56 H54B 2.7685 no .
C56 H58A 2.6503 no .
C56 H58B 3.3498 no .
C56 H59B 2.7425 no .
C57 H17A 3.4042 no .
C57 H17B 3.2555 no .
C57 H48 2.9236 no .
C57 H51A 3.2210 no .
C57 H54B 2.8823 no .
C57 H55A 3.3740 no .
C57 H55B 2.7177 no .
C57 H59A 3.3586 no .
C57 H59B 2.6276 no .
C58 H48 2.6046 no .
C58 H56A 2.6099 no .
C58 H56B 2.7789 no .
C59 H34 2.9779 no .
C59 H49A 2.7503 no .
C59 H49B 3.3969 no .
C59 H50B 2.7730 no .
C59 H51A 3.3657 no .
C59 H56A 2.7368 no .
C59 H57A 2.6867 no .
C59 H57B 3.3789 no .
C61 H6 3.0797 no .
C61 H48 3.3999 no .
C61 H49B 3.2275 no .
C61 H63A 2.6622 no .
C61 H63B 3.2827 no .
C61 H66A 3.0382 no .
C61 H67A 3.3361 no .
C61 H67B 2.7688 no .
C62 H18 3.1861 no .
C62 H36 3.0802 no .
C62 H47B 3.1546 no .
C62 H68A 3.2684 no .
C62 H68B 2.6235 no .
C62 H64A 2.6885 no .
C62 H64B 3.3406 no .
C62 H66A 3.2867 no .
C63 H18 2.8389 no .
C63 H28B 3.3657 no .
C63 H29A 2.9801 no .
C63 H47B 3.5959 no .
C63 H68B 2.7062 no .
C63 H61A 3.3807 no .
C63 H65A 3.3117 no .
C63 H65B 2.8845 no .
C63 H66A 3.4859 no .
C64 H68B 3.4501 no .
C64 H62A 3.0415 no .
C64 H66A 2.8575 no .
C64 H66B 3.2979 no .
C65 H63A 2.6980 no .
C65 H63B 3.3421 no .
C65 H68B 3.1795 no .
C65 H67A 3.1212 no .
C65 H67B 3.3240 no .
C66 H63A 3.2237 no .
C66 H68A 3.2781 no .
C66 H68B 2.7256 no .
C66 H64A 3.0303 no .
C66 H64B 3.3470 no .
C67 H63A 3.4477 no .
C67 H61A 3.0666 no .
C67 H65A 3.3046 no .
C67 H65B 2.9560 no .
C68 H6 2.8717 no .
C68 H7A 3.2043 no .
C68 H63A 2.7225 no .
C68 H62A 3.3478 no .
C68 H65B 3.5309 no .
C68 H66A 2.8713 no .
C68 H66B 3.2034 no .
H3 H4 2.4568 no .
H3 H7A 2.8846 no .
H3 H7B 2.3973 no .
H3 H16A 2.5659 no .
H3 H16B 2.9949 no .
H4 H20A 2.5193 no .
H4 H20B 2.7415 no .
H4 H29A 3.0760 no .
H4 H29B 2.4872 no .
H6 H7A 2.4240 no .
H6 H7B 2.8680 no .
H6 H8A 2.6219 no .
H6 H8B 2.7570 no .
H6 H17A 2.3254 no .
H6 H17B 2.2951 no .
H6 H48 3.0647 no .
H6 H51A 2.8743 no .
H6 H51B 3.2494 no .
H6 H57A 3.4520 no .
H6 H68A 2.1883 no .
H6 H68B 3.0024 no .
H6 H61A 2.9766 no .
H7A H8A 2.3098 no .
H7A H8B 2.8643 no .
H7A H9B 2.6131 no .
H7A H10A 3.3829 no .
H7A H16A 3.5984 no .
H7A H68A 2.5870 no .
H7A H68B 2.9089 no .
H7B H8A 2.8639 no .
H7B H8B 2.4728 no .
H7B H9A 3.5838 no .
H7B H9B 2.7323 no .
H7B H10A 2.2021 no .
H7B H10B 3.5647 no .
H7B H13B 2.9456 no .
H7B H16A 2.2052 no .
H7B H16B 3.4827 no .
H7B H17A 2.9723 no .
H8A H9A 2.2964 no .
H8A H9B 2.4446 no .
H8A H11B 3.5531 no .
H8A H17A 3.3303 no .
H8A H51A 3.0026 no .
H8A H51B 2.4787 no .
H8A H52B 2.6280 no .
H8A H54B 3.5831 no .
H8A H68A 2.7230 no .
H8B H9A 2.4511 no .
H8B H9B 2.8727 no .
H8B H10A 2.8711 no .
H8B H11A 3.5137 no .
H8B H11B 2.2204 no .
H8B H14A 2.7413 no .
H8B H16A 3.4748 no .
H8B H17A 2.1916 no .
H8B H17B 3.5988 no .
H8B H51A 3.0131 no .
H8B H51B 3.2774 no .
H8B H52B 2.6068 no .
H8B H54A 3.2111 no .
H8B H54B 2.5501 no .
H9A H10A 2.8421 no .
H9A H10B 2.3840 no .
H9A H11A 2.7977 no .
H9A H11B 2.7378 no .
H9A H52B 3.1171 no .
H9B H10A 2.3819 no .
H9B H10B 2.2661 no .
H9B H11B 3.5926 no .
H10A H11A 2.8498 no .
H10A H11B 2.5423 no .
H10A H12A 2.7206 no .
H10A H12B 3.5794 no .
H10A H13A 3.5258 no .
H10A H13B 2.1414 no .
H10A H14A 3.4534 no .
H10A H16A 3.1810 no .
H10B H11A 2.2696 no .
H10B H11B 2.8515 no .
H10B H12A 2.8001 no .
H10B H13B 3.4532 no .
H11A H12A 2.4414 no .
H11A H12B 2.3327 no .
H11A H14A 3.5895 no .
H11B H12A 2.8864 no .
H11B H12B 2.4351 no .
H11B H13B 2.9274 no .
H11B H14A 2.1538 no .
H11B H14B 3.2782 no .
H11B H17A 3.4212 no .
H11B H52B 3.4547 no .
H11B H54A 2.7587 no .
H11B H54B 3.2444 no .
H12A H13A 2.3606 no .
H12A H13B 2.4326 no .
H12B H13A 2.4426 no .
H12B H13B 2.9015 no .
H12B H14A 2.9258 no .
H12B H14B 2.7412 no .
H13A H14A 2.8530 no .
H13A H14B 2.3033 no .
H13A H15B 2.6304 no .
H13A H16A 3.2693 no .
H13B H14A 2.4474 no .
H13B H14B 2.8522 no .
H13B H15A 3.5885 no .
H13B H15B 2.8257 no .
H13B H16A 2.1236 no .
H13B H16B 3.5167 no .
H13B H17A 3.5887 no .
H14A H15A 2.3926 no .
H14A H15B 2.8572 no .
H14A H16A 2.8745 no .
H14A H17A 2.2034 no .
H14A H17B 3.5224 no .
H14A H54A 2.7025 no .
H14A H54B 2.7251 no .
H14A H55B 3.0649 no .
H14B H15A 2.2966 no .
H14B H15B 2.3915 no .
H14B H17A 3.5252 no .
H14B H54A 3.5616 no .
H14B H55B 3.2636 no .
H15A H16A 2.8552 no .
H15A H16B 2.4255 no .
H15A H17A 2.5984 no .
H15A H17B 2.7254 no .
H15A H55B 3.2485 no .
H15A H57B 3.3051 no .
H15B H16A 2.4295 no .
H15B H16B 2.2735 no .
H15B H17A 3.5265 no .
H16A H17A 2.5484 no .
H16A H17B 2.8467 no .
H16B H17A 2.8425 no .
H16B H17B 2.2602 no .
H17A H51A 3.0790 no .
H17A H54A 3.4217 no .
H17A H54B 2.2780 no .
H17A H55B 3.4754 no .
H17A H57A 2.6202 no .
H17A H57B 3.3481 no .
H17B H48 3.5130 no .
H17B H54B 3.4747 no .
H17B H57A 2.6297 no .
H17B H57B 2.9941 no .
H18 H19A 2.2940 no .
H18 H19B 2.3405 no .
H18 H20A 3.5998 no .
H18 H28A 2.7263 no .
H18 H28B 2.6046 no .
H18 H29A 2.4118 no .
H18 H29B 2.8555 no .
H18 H36 3.0604 no .
H18 H39A 3.0763 no .
H18 H42A 3.1160 no .
H18 H45B 3.0089 no .
H18 H63A 2.8177 no .
H18 H63B 2.2058 no .
H18 H62A 3.2447 no .
H19A H20A 2.5466 no .
H19A H20B 2.8149 no .
H19A H21A 2.5491 no .
H19A H21B 3.5009 no .
H19A H22A 2.1965 no .
H19A H22B 3.4321 no .
H19A H28A 2.2620 no .
H19A H28B 3.3818 no .
H19A H29B 3.0550 no .
H19A H39A 2.7044 no .
H19A H39B 3.3678 no .
H19A H41A 2.7850 no .
H19A H42A 2.3410 no .
H19A H42B 3.0157 no .
H19B H20A 2.8205 no .
H19B H20B 2.2234 no .
H19B H21A 2.7542 no .
H19B H22A 3.5479 no .
H19B H39A 2.8020 no .
H19B H39B 2.9832 no .
H19B H42A 3.4956 no .
H20A H21A 2.8640 no .
H20A H21B 2.4469 no .
H20A H22A 2.7566 no .
H20A H23A 2.2234 no .
H20A H23B 3.4205 no .
H20A H26A 2.9201 no .
H20A H28A 3.3353 no .
H20A H29A 3.5654 no .
H20A H29B 2.1385 no .
H20B H21A 2.4457 no .
H20B H21B 2.2820 no .
H20B H22A 3.5962 no .
H20B H23A 3.5372 no .
H20B H29B 3.4110 no .
H21A H22A 2.4361 no .
H21A H22B 2.2563 no .
H21A H23A 3.5712 no .
H21A H23B 3.5892 no .
H21A H41A 2.9976 no .
H21B H22A 2.8480 no .
H21B H22B 2.4367 no .
H21B H23A 2.7092 no .
H21B H23B 2.5745 no .
H22A H23A 2.4334 no .
H22A H23B 2.8376 no .
H22A H24A 3.5801 no .
H22A H24B 2.8911 no .
H22A H25A 3.5720 no .
H22A H25B 2.1373 no .
H22A H26A 3.1652 no .
H22A H28A 2.5320 no .
H22A H29B 3.5916 no .
H22A H41A 2.8999 no .
H22A H42A 3.2321 no .
H22A H42B 2.6712 no .
H22B H23A 2.8371 no .
H22B H23B 2.2822 no .
H22B H24B 2.6816 no .
H22B H25B 3.2060 no .
H22B H41A 3.1798 no .
H23A H24A 2.3532 no .
H23A H24B 2.8509 no .
H23A H25B 3.0296 no .
H23A H26A 2.0830 no .
H23A H26B 3.3255 no .
H23A H29B 3.1866 no .
H23B H24A 2.3117 no .
H23B H24B 2.3552 no .
H23B H26A 3.5071 no .
H24A H25A 2.3730 no .
H24A H25B 2.8622 no .
H24A H26A 2.7691 no .
H24A H26B 2.7726 no .
H24B H25A 2.3239 no .
H24B H25B 2.3745 no .
H24B H26A 3.5462 no .
H25A H26A 2.8429 no .
H25A H26B 2.2619 no .
H25A H27B 2.7077 no .
H25A H28A 3.5398 no .
H25B H26A 2.5189 no .
H25B H26B 2.8424 no .
H25B H27A 3.5470 no .
H25B H27B 2.6206 no .
H25B H28A 2.2275 no .
H25B H28B 3.5014 no .
H25B H42B 2.6907 no .
H26A H27A 2.4556 no .
H26A H27B 2.8649 no .
H26A H28A 2.7751 no .
H26A H29A 3.4229 no .
H26A H29B 2.1985 no .
H26B H27A 2.2810 no .
H26B H27B 2.4552 no .
H26B H29B 3.5184 no .
H27A H28A 2.8737 no .
H27A H28B 2.4553 no .
H27A H29A 2.6408 no .
H27A H29B 2.7356 no .
H27B H28A 2.4559 no .
H27B H28B 2.2968 no .
H27B H29B 3.5977 no .
H27B H44A 3.2734 no .
H28A H29A 2.8639 no .
H28A H29B 2.4778 no .
H28A H42A 2.4659 no .
H28A H42B 2.6061 no .
H28A H44A 3.0220 no .
H28A H45B 3.2921 no .
H28B H29A 2.3077 no .
H28B H29B 2.8640 no .
H28B H42A 3.1183 no .
H28B H44A 2.8028 no .
H28B H45A 2.7582 no .
H28B H45B 2.7693 no .
H28B H63A 3.5367 no .
H28B H63B 2.4792 no .
H28B H64B 3.4824 no .
H29A H63A 2.4584 no .
H29A H63B 2.6151 no .
H29A H64B 3.5098 no .
H33 H34 2.4606 no .
H33 H37A 2.4149 no .
H33 H47A 2.4733 no .
H33 H47B 3.4755 no .
H34 H49A 2.6377 no .
H34 H49B 3.5763 no .
H34 H59A 2.3164 no .
H34 H59B 3.5573 no .
H36 H37A 2.8488 no .
H36 H37B 2.4281 no .
H36 H38A 2.7032 no .
H36 H39A 2.4011 no .
H36 H42A 3.3287 no .
H36 H45A 3.2974 no .
H36 H45B 2.1154 no .
H36 H46B 3.1085 no .
H36 H47A 2.8603 no .
H36 H47B 2.3373 no .
H36 H63B 3.1497 no .
H36 H62A 2.2708 no .
H37A H38A 2.5033 no .
H37A H38B 2.2397 no .
H37A H39A 3.5982 no .
H37A H40A 3.3894 no .
H37A H46B 3.0672 no .
H37A H47A 2.6880 no .
H37B H38A 2.8499 no .
H37B H38B 2.4954 no .
H37B H39A 2.6583 no .
H37B H39B 3.5466 no .
H37B H40A 2.2081 no .
H37B H40B 3.5411 no .
H37B H42A 3.4227 no .
H37B H43A 2.4514 no .
H37B H45B 2.9213 no .
H37B H46A 3.4934 no .
H37B H46B 2.0516 no .
H37B H47A 2.9208 no .
H37B H47B 3.5383 no .
H38A H39A 2.4402 no .
H38A H39B 2.2849 no .
H38A H40A 3.5590 no .
H38B H39A 2.8653 no .
H38B H39B 2.4464 no .
H38B H40A 2.6368 no .
H38B H40B 2.7938 no .
H39A H40A 2.5410 no .
H39A H40B 2.8302 no .
H39A H41A 2.7486 no .
H39A H41B 3.5443 no .
H39A H42A 2.1016 no .
H39A H42B 3.5080 no .
H39A H43A 3.3394 no .
H39A H45B 2.8526 no .
H39B H40A 2.8294 no .
H39B H40B 2.2405 no .
H39B H41A 2.8173 no .
H39B H42A 3.3941 no .
H40A H41A 2.8286 no .
H40A H41B 2.3287 no .
H40A H42A 3.0002 no .
H40A H43A 2.1898 no .
H40A H43B 3.3110 no .
H40A H46B 3.5924 no .
H40B H41A 2.3313 no .
H40B H41B 2.2794 no .
H41A H42A 2.3868 no .
H41A H42B 2.3193 no .
H41B H42A 2.8678 no .
H41B H42B 2.3887 no .
H41B H43A 2.8844 no .
H41B H43B 2.7675 no .
H42A H43A 2.4906 no .
H42A H43B 2.8617 no .
H42A H44A 2.6613 no .
H42A H44B 3.5449 no .
H42A H45A 3.4446 no .
H42A H45B 2.1562 no .
H42B H43A 2.8642 no .
H42B H43B 2.3015 no .
H42B H44A 2.5922 no .
H42B H45B 3.4132 no .
H43A H44A 2.8528 no .
H43A H44B 2.4325 no .
H43A H45B 2.7753 no .
H43A H46A 3.5557 no .
H43A H46B 2.2762 no .
H43B H44A 2.4259 no .
H43B H44B 2.2721 no .
H43B H46B 3.5525 no .
H44A H45A 2.2755 no .
H44A H45B 2.4629 no .
H44A H46B 3.5650 no .
H44B H45A 2.4616 no .
H44B H45B 2.8657 no .
H44B H46A 2.6989 no .
H44B H46B 2.6426 no .
H45A H46A 2.2668 no .
H45A H46B 2.8440 no .
H45A H47B 2.7857 no .
H45A H63B 2.8908 no .
H45A H64A 3.3508 no .
H45B H46A 2.8443 no .
H45B H46B 2.5075 no .
H45B H47A 3.5609 no .
H45B H47B 2.8264 no .
H45B H63B 2.8496 no .
H45B H62A 3.4381 no .
H46A H47A 2.3417 no .
H46A H47B 2.3694 no .
H46B H47A 2.3699 no .
H46B H47B 2.8685 no .
H47B H63B 3.3685 no .
H47B H62A 2.3839 no .
H47B H64A 3.1157 no .
H48 H49A 2.8839 no .
H48 H49B 2.3897 no .
H48 H50B 3.1073 no .
H48 H51A 2.2696 no .
H48 H51B 3.1667 no .
H48 H57A 2.3557 no .
H48 H57B 3.5992 no .
H48 H58A 3.5566 no .
H48 H58B 2.5661 no .
H48 H59A 2.8496 no .
H48 H59B 2.5564 no .
H48 H61A 2.5424 no .
H49A H50A 2.3167 no .
H49A H50B 2.3534 no .
H49A H59A 2.8293 no .
H49A H59B 2.7071 no .
H49B H50A 2.3516 no .
H49B H50B 2.8541 no .
H49B H51A 3.0054 no .
H49B H51B 2.6600 no .
H49B H59B 3.4921 no .
H49B H61A 2.3833 no .
H50A H51A 2.8662 no .
H50A H51B 2.3459 no .
H50A H52A 2.5142 no .
H50A H52B 3.5730 no .
H50A H53B 3.2889 no .
H50A H59B 3.4414 no .
H50B H51A 2.4177 no .
H50B H51B 2.8655 no .
H50B H52A 2.7874 no .
H50B H53A 3.5823 no .
H50B H53B 2.2079 no .
H50B H56A 2.9054 no .
H50B H57A 3.5808 no .
H50B H59A 3.3438 no .
H50B H59B 2.0238 no .
H51A H52A 2.8661 no .
H51A H52B 2.4625 no .
H51A H53A 3.5748 no .
H51A H53B 2.7564 no .
H51A H54A 3.5441 no .
H51A H54B 2.1678 no .
H51A H56A 3.3657 no .
H51A H57A 2.3752 no .
H51A H59B 3.1037 no .
H51B H52A 2.4625 no .
H51B H52B 2.2825 no .
H51B H53B 3.5885 no .
H51B H54B 3.4182 no .
H51B H68A 2.9998 no .
H51B H61A 3.4954 no .
H52A H53A 2.2618 no .
H52A H53B 2.3897 no .
H52A H54B 3.5225 no .
H52B H53A 2.3954 no .
H52B H53B 2.8392 no .
H52B H54A 2.8488 no .
H52B H54B 2.5814 no .
H53A H54A 2.2228 no .
H53A H54B 2.8161 no .
H53A H55A 2.9738 no .
H53A H56A 3.5526 no .
H53B H54A 2.8194 no .
H53B H54B 2.5911 no .
H53B H55A 2.7732 no .
H53B H55B 3.5955 no .
H53B H56A 2.2221 no .
H53B H57A 3.4487 no .
H53B H59B 3.1185 no .
H54A H55A 2.3561 no .
H54A H55B 2.3010 no .
H54B H55A 2.8508 no .
H54B H55B 2.3518 no .
H54B H56A 3.0159 no .
H54B H57A 2.2474 no .
H54B H57B 3.2994 no .
H55A H56A 2.3788 no .
H55A H56B 2.2840 no .
H55B H56A 2.8494 no .
H55B H56B 2.3771 no .
H55B H57A 2.8637 no .
H55B H57B 2.6453 no .
H56A H57A 2.4285 no .
H56A H57B 2.8427 no .
H56A H58A 2.7492 no .
H56A H58B 3.5535 no .
H56A H59A 3.4020 no .
H56A H59B 2.0776 no .
H56B H57A 2.8438 no .
H56B H57B 2.2945 no .
H56B H58A 2.5531 no .
H56B H58B 3.5934 no .
H56B H59B 3.2703 no .
H57A H58A 2.8616 no .
H57A H58B 2.4218 no .
H57A H59B 2.7491 no .
H57B H58A 2.4187 no .
H57B H58B 2.2935 no .
H57B H59B 3.5738 no .
H58A H59A 2.2432 no .
H58A H59B 2.4638 no .
H58B H59A 2.4656 no .
H58B H59B 2.8471 no .
H63A H68A 3.5519 no .
H63A H68B 2.1078 no .
H63A H61A 3.5690 no .
H63A H62A 2.7875 no .
H63A H64A 2.8663 no .
H63A H64B 2.4176 no .
H63A H65B 2.7420 no .
H63B H68B 3.5395 no .
H63B H62A 2.2537 no .
H63B H64A 2.4160 no .
H63B H64B 2.2914 no .
H68A H61A 2.2642 no .
H68A H67A 2.3389 no .
H68A H67B 2.3148 no .
H68B H61A 2.7875 no .
H68B H62A 3.5401 no .
H68B H65B 3.2130 no .
H68B H66A 3.3578 no .
H68B H66B 3.4030 no .
H68B H67A 2.3148 no .
H68B H67B 2.8456 no .
H61A H62A 2.3105 no .
H61A H66A 3.5400 no .
H61A H67B 3.0293 no .
H62A H64A 2.9167 no .
H64A H65A 2.1027 no .
H64A H65B 2.7150 no .
H64A H66A 2.9352 no .
H64B H65A 2.3155 no .
H64B H65B 2.0757 no .
H65A H66A 2.0467 no .
H65A H66B 2.0568 no .
H65B H66A 2.6638 no .
H65B H66B 2.0640 no .
H65B H67A 3.1210 no .
H66A H67A 2.6143 no .
H66A H67B 1.9411 no .
H66B H67A 1.9741 no .
H66B H67B 2.2892 no .
Cl1 H21A 3.0319 no 2_555
Cl1 H41A 3.4805 no 2_555
C3 H23B 3.0201 no 2_455
C3 H34 3.5568 no 1_455
C3 H58A 3.3862 no 1_455
C3 H59A 3.0455 no 1_455
C4 H21B 3.4281 no 2_455
C4 H23B 3.2978 no 2_455
C7 H59A 3.0493 no 1_455
C9 H50A 3.0923 no 2_556
C9 H51B 3.1006 no 2_556
C9 H67B 3.4250 no 2_556
C10 H56A 3.1239 no 1_455
C10 H59B 3.5489 no 1_455
C11 H67B 3.4322 no 2_556
C12 H47A 3.1010 no 1_445
C12 H64B 3.5063 no 1_545
C13 H27A 3.3367 no 1_545
C13 H46A 3.4993 no 1_445
C13 H47A 3.3904 no 1_445
C14 H27A 3.3939 no 1_545
C14 H27B 3.4356 no 1_545
C14 H64B 3.2834 no 1_545
C15 H24A 3.1048 no 2_455
C15 H27B 3.1121 no 1_545
C15 H41B 3.0791 no 2_555
C16 H23B 3.3819 no 2_455
C16 H24A 3.1252 no 2_455
C16 H41B 3.4317 no 2_555
C20 H38B 3.5728 no 2_555
C20 H39B 3.4872 no 2_555
C21 H38A 3.1362 no 2_555
C21 H38B 3.1268 no 2_555
C21 H39B 3.1982 no 2_555
C22 H58A 3.5320 no 2_555
C22 H58B 3.4457 no 2_555
C23 H3 3.5680 no 2_455
C23 H16B 3.4344 no 2_455
C23 H58A 3.5875 no 2_555
C24 H15B 3.1849 no 2_455
C24 H16A 3.5211 no 2_455
C24 H16B 3.3856 no 2_455
C25 H26B 3.3618 no 2_465
C25 H43A 3.3545 no 2_565
C25 H43B 3.1423 no 2_565
C25 H44B 3.3461 no 2_565
C26 H25A 3.2855 no 2_465
C26 H37A 3.3215 no 1_455
C26 H37B 3.1069 no 1_455
C26 H40A 3.1810 no 1_455
C27 H13A 3.3674 no 1_565
C27 H14B 3.2792 no 1_565
C27 H15B 3.1723 no 1_565
C27 H37A 3.3441 no 1_455
C28 H14B 3.5493 no 1_565
C29 H37A 2.9824 no 1_455
C33 H29A 3.5132 no 1_655
C37 H26A 3.1186 no 1_655
C37 H26B 3.4391 no 1_655
C37 H27A 3.4051 no 1_655
C37 H29B 3.1962 no 1_655
C38 H4 3.4392 no 1_655
C38 H21A 3.1559 no 2_555
C38 H21B 2.9642 no 2_555
C38 H26A 3.4137 no 1_655
C38 H29B 3.4688 no 1_655
C39 H20B 3.5757 no 2_555
C39 H21A 3.2376 no 2_555
C40 H16B 3.4638 no 2_555
C40 H23A 3.5749 no 1_655
C40 H26A 3.5773 no 1_655
C41 H15A 3.5004 no 2_555
C41 H16B 3.5688 no 2_555
C42 H43B 3.4347 no 2_565
C42 H44A 3.4246 no 2_565
C42 H44B 3.5621 no 2_565
C43 H25A 3.0932 no 2_565
C43 H25B 3.1982 no 2_565
C43 H42B 3.3530 no 2_565
C43 H43B 3.3495 no 2_565
C43 H44A 3.2330 no 2_565
C44 H25B 3.4504 no 2_565
C44 H42B 3.1187 no 2_565
C44 H43B 3.1791 no 2_565
C45 H55B 3.3636 no 1_565
C46 H13A 3.2541 no 1_665
C46 H56B 3.2862 no 1_565
C47 H12A 3.2780 no 1_665
C47 H13A 3.4501 no 1_665
C50 H9A 3.5764 no 2_556
C50 H9B 3.0719 no 2_556
C50 H50A 2.8757 no 2_656
C50 H50B 3.1682 no 2_656
C51 H9A 3.3721 no 2_556
C51 H9B 3.1860 no 2_556
C52 H9B 3.4405 no 2_556
C52 H67A 3.0420 no 2_556
C53 H67A 3.4269 no 2_556
C54 H64A 3.5427 no 1_545
C55 H45A 3.3127 no 1_545
C55 H46A 3.2446 no 1_545
C55 H64A 3.2601 no 1_545
C56 H10A 3.2471 no 1_655
C56 H10B 3.5772 no 1_655
C56 H46A 3.1246 no 1_545
C57 H22B 3.4692 no 2_555
C58 H3 3.0446 no 1_655
C58 H22B 3.0176 no 2_555
C59 H3 3.1542 no 1_655
C59 H7A 3.4181 no 1_655
C59 H7B 3.2093 no 1_655
C64 H12B 3.5284 no 1_565
C64 H14B 3.5007 no 1_565
C64 H54A 3.3933 no 1_565
C65 H12B 3.5776 no 1_565
C65 H66B 3.5251 no 2_566
C67 H9A 3.4049 no 2_556
C67 H52B 3.2841 no 2_556
H3 C23 3.5680 no 2_455
H3 C58 3.0446 no 1_455
H3 C59 3.1542 no 1_455
H3 H23B 2.6023 no 2_455
H3 H34 3.5493 no 1_455
H3 H58A 2.4421 no 1_455
H3 H58B 3.1424 no 1_455
H3 H59A 2.4378 no 1_455
H4 C38 3.4392 no 1_455
H4 H21B 2.6345 no 2_455
H4 H23B 3.1640 no 2_455
H4 H37A 3.3173 no 1_455
H4 H38A 3.2238 no 1_455
H4 H38B 2.8826 no 1_455
H7A C59 3.4181 no 1_455
H7A H34 3.1179 no 1_455
H7A H52A 3.3698 no 2_556
H7A H59A 2.5864 no 1_455
H7A H59B 3.3832 no 1_455
H7B C59 3.2093 no 1_455
H7B H58A 3.0418 no 1_455
H7B H59A 2.6012 no 1_455
H7B H59B 3.0810 no 1_455
H8A H51B 3.4134 no 2_556
H8A H52A 3.5310 no 2_556
H8A H52B 3.5857 no 2_556
H9A C50 3.5764 no 2_556
H9A C51 3.3721 no 2_556
H9A C67 3.4049 no 2_556
H9A H49B 3.3236 no 2_556
H9A H50A 3.0978 no 2_556
H9A H51B 2.5659 no 2_556
H9A H68A 3.5831 no 2_556
H9A H67A 3.5666 no 2_556
H9A H67B 2.5170 no 2_556
H9B C50 3.0719 no 2_556
H9B C51 3.1860 no 2_556
H9B C52 3.4405 no 2_556
H9B H50A 2.2838 no 2_556
H9B H50B 3.1969 no 1_455
H9B H51B 2.7726 no 2_556
H9B H52A 2.8582 no 2_556
H9B H59A 3.5486 no 1_455
H9B H59B 3.0390 no 1_455
H10A C56 3.2471 no 1_455
H10A H56A 2.5783 no 1_455
H10A H56B 3.0024 no 1_455
H10A H58A 3.4361 no 1_455
H10A H59B 3.0073 no 1_455
H10B C56 3.5772 no 1_455
H10B H50A 3.3910 no 2_556
H10B H50B 3.5782 no 1_455
H10B H53B 3.0645 no 1_455
H10B H56A 2.7497 no 1_455
H10B H59B 3.4454 no 1_455
H11A H66A 3.1337 no 2_556
H11A H66B 3.5248 no 2_556
H11A H67B 2.8009 no 2_556
H11B H67B 3.3555 no 2_556
H12A C47 3.2780 no 1_445
H12A H46A 3.1801 no 1_445
H12A H47A 2.5635 no 1_445
H12A H47B 3.2707 no 1_445
H12A H55A 3.4715 no 1_455
H12A H56B 3.2547 no 1_455
H12B C64 3.5284 no 1_545
H12B C65 3.5776 no 1_545
H12B H33 3.4625 no 1_445
H12B H47A 3.0197 no 1_445
H12B H64B 2.7073 no 1_545
H12B H65B 2.8650 no 1_545
H13A C27 3.3674 no 1_545
H13A C46 3.2541 no 1_445
H13A C47 3.4501 no 1_445
H13A H24B 3.4189 no 2_455
H13A H27A 2.5447 no 1_545
H13A H27B 3.3232 no 1_545
H13A H46A 2.8760 no 1_445
H13A H46B 2.9934 no 1_445
H13A H47A 2.7514 no 1_445
H13A H56B 3.5796 no 1_455
H13B H24B 3.3674 no 2_455
H13B H46A 3.4098 no 1_445
H13B H56B 2.9715 no 1_455
H13B H58A 3.5215 no 1_455
H14A H64B 3.2159 no 1_545
H14B C27 3.2792 no 1_545
H14B C28 3.5493 no 1_545
H14B C64 3.5007 no 1_545
H14B H27A 2.8859 no 1_545
H14B H27B 2.9985 no 1_545
H14B H28B 2.9387 no 1_545
H14B H45A 3.5545 no 1_545
H14B H64B 2.5686 no 1_545
H15A C41 3.5004 no 2_555
H15A H27B 3.2070 no 1_545
H15A H41B 2.5246 no 2_555
H15A H44A 3.4902 no 1_545
H15B C24 3.1849 no 2_455
H15B C27 3.1723 no 1_545
H15B H24A 2.3254 no 2_455
H15B H24B 3.2121 no 2_455
H15B H27A 3.0879 no 1_545
H15B H27B 2.3868 no 1_545
H15B H41B 2.9430 no 2_555
H16A C24 3.5211 no 2_455
H16A H23B 3.0481 no 2_455
H16A H24A 3.0843 no 2_455
H16A H24B 3.2593 no 2_455
H16A H58A 3.2461 no 1_455
H16B C23 3.4344 no 2_455
H16B C24 3.3856 no 2_455
H16B C40 3.4638 no 2_555
H16B C41 3.5688 no 2_555
H16B H23B 2.7903 no 2_455
H16B H24A 2.7014 no 2_455
H16B H24B 3.5826 no 2_455
H16B H40B 2.7457 no 2_555
H16B H41B 2.9341 no 2_555
H19B H39B 3.2425 no 2_555
H20A H20B 3.5127 no 2_455
H20A H21B 3.2991 no 2_455
H20A H38B 2.9379 no 1_455
H20B C39 3.5757 no 2_555
H20B H20A 3.5127 no 2_455
H20B H21B 3.4009 no 2_455
H20B H23A 3.2889 no 2_455
H20B H23B 3.5357 no 2_455
H20B H38B 3.0056 no 2_555
H20B H39B 3.0860 no 2_555
H20B H40B 2.9375 no 2_555
H21A Cl1 3.0319 no 2_555
H21A C38 3.1559 no 2_555
H21A C39 3.2376 no 2_555
H21A H38A 2.7209 no 2_555
H21A H38B 3.0607 no 2_555
H21A H39B 2.4992 no 2_555
H21B C4 3.4281 no 2_455
H21B C38 2.9642 no 2_555
H21B H4 2.6345 no 2_455
H21B H20A 3.2991 no 2_455
H21B H20B 3.4009 no 2_455
H21B H38A 2.6318 no 2_555
H21B H38B 2.4726 no 2_555
H21B H39B 3.2760 no 2_555
H22B C57 3.4692 no 2_555
H22B C58 3.0176 no 2_555
H22B H57B 2.9211 no 2_555
H22B H58A 2.7324 no 2_555
H22B H58B 2.5668 no 2_555
H23A C40 3.5749 no 1_455
H23A H20B 3.2889 no 2_455
H23A H38B 3.0382 no 1_455
H23A H40A 3.1759 no 1_455
H23A H40B 3.0746 no 1_455
H23B C3 3.0201 no 2_455
H23B C4 3.2978 no 2_455
H23B C16 3.3819 no 2_455
H23B H3 2.6023 no 2_455
H23B H4 3.1640 no 2_455
H23B H16A 3.0481 no 2_455
H23B H16B 2.7903 no 2_455
H23B H20B 3.5357 no 2_455
H23B H40B 3.4777 no 1_455
H23B H58A 3.0495 no 2_555
H24A C15 3.1048 no 2_455
H24A C16 3.1252 no 2_455
H24A H15B 2.3254 no 2_455
H24A H16A 3.0843 no 2_455
H24A H16B 2.7014 no 2_455
H24A H27B 3.4873 no 2_465
H24A H40A 3.0292 no 1_455
H24A H40B 3.2952 no 1_455
H24B H13A 3.4189 no 2_455
H24B H13B 3.3674 no 2_455
H24B H15B 3.2121 no 2_455
H24B H16A 3.2593 no 2_455
H24B H16B 3.5826 no 2_455
H24B H44B 3.1369 no 2_565
H24B H46A 3.3757 no 2_565
H24B H46B 3.4000 no 2_565
H24B H56B 3.5536 no 2_555
H24B H58A 3.2592 no 2_555
H25A C26 3.2855 no 2_465
H25A C43 3.0932 no 2_565
H25A H25A 3.1525 no 2_465
H25A H26B 2.4163 no 2_465
H25A H43A 2.6057 no 2_565
H25A H43B 2.8036 no 2_565
H25A H44B 3.1736 no 2_565
H25A H46B 3.2051 no 2_565
H25B C43 3.1982 no 2_565
H25B C44 3.4504 no 2_565
H25B H43A 3.2041 no 2_565
H25B H43B 2.5811 no 2_565
H25B H44B 2.7864 no 2_565
H26A C37 3.1186 no 1_455
H26A C38 3.4137 no 1_455
H26A C40 3.5773 no 1_455
H26A H37A 2.7931 no 1_455
H26A H37B 2.7584 no 1_455
H26A H38B 2.8738 no 1_455
H26A H40A 2.7538 no 1_455
H26B C25 3.3618 no 2_465
H26B C37 3.4391 no 1_455
H26B H25A 2.4163 no 2_465
H26B H26B 3.4599 no 2_465
H26B H37A 3.3428 no 1_455
H26B H37B 2.6825 no 1_455
H26B H40A 2.7231 no 1_455
H26B H43A 2.7965 no 1_455
H26B H46B 3.0699 no 1_455
H27A C13 3.3367 no 1_565
H27A C14 3.3939 no 1_565
H27A C37 3.4051 no 1_455
H27A H13A 2.5447 no 1_565
H27A H14B 2.8859 no 1_565
H27A H15B 3.0879 no 1_565
H27A H37A 2.7769 no 1_455
H27A H37B 3.1087 no 1_455
H27A H46B 3.1941 no 1_455
H27A H47A 3.4431 no 1_455
H27B C14 3.4356 no 1_565
H27B C15 3.1121 no 1_565
H27B H13A 3.3232 no 1_565
H27B H14B 2.9985 no 1_565
H27B H15A 3.2070 no 1_565
H27B H15B 2.3868 no 1_565
H27B H24A 3.4873 no 2_465
H27B H43B 3.0239 no 2_565
H28A H43B 3.5002 no 2_565
H28B H14B 2.9387 no 1_565
H29A C33 3.5132 no 1_455
H29A H33 2.7630 no 1_455
H29A H37A 2.7534 no 1_455
H29B C37 3.1962 no 1_455
H29B C38 3.4688 no 1_455
H29B H33 3.5692 no 1_455
H29B H37A 2.3704 no 1_455
H29B H37B 3.4817 no 1_455
H29B H38B 2.8545 no 1_455
H33 H12B 3.4625 no 1_665
H33 H29A 2.7630 no 1_655
H33 H29B 3.5692 no 1_655
H33 H63A 3.4871 no 1_655
H34 C3 3.5568 no 1_655
H34 H3 3.5493 no 1_655
H34 H7A 3.1179 no 1_655
H34 H68B 3.2676 no 1_655
H37A C26 3.3215 no 1_655
H37A C27 3.3441 no 1_655
H37A C29 2.9824 no 1_655
H37A H4 3.3173 no 1_655
H37A H26A 2.7931 no 1_655
H37A H26B 3.3428 no 1_655
H37A H27A 2.7769 no 1_655
H37A H29A 2.7534 no 1_655
H37A H29B 2.3704 no 1_655
H37B C26 3.1069 no 1_655
H37B H26A 2.7584 no 1_655
H37B H26B 2.6825 no 1_655
H37B H27A 3.1087 no 1_655
H37B H29B 3.4817 no 1_655
H38A C21 3.1362 no 2_555
H38A H4 3.2238 no 1_655
H38A H21A 2.7209 no 2_555
H38A H21B 2.6318 no 2_555
H38B C20 3.5728 no 2_555
H38B C21 3.1268 no 2_555
H38B H4 2.8826 no 1_655
H38B H20A 2.9379 no 1_655
H38B H20B 3.0056 no 2_555
H38B H21A 3.0607 no 2_555
H38B H21B 2.4726 no 2_555
H38B H23A 3.0382 no 1_655
H38B H26A 2.8738 no 1_655
H38B H29B 2.8545 no 1_655
H39B C20 3.4872 no 2_555
H39B C21 3.1982 no 2_555
H39B H19B 3.2425 no 2_555
H39B H20B 3.0860 no 2_555
H39B H21A 2.4992 no 2_555
H39B H21B 3.2760 no 2_555
H40A C26 3.1810 no 1_655
H40A H23A 3.1759 no 1_655
H40A H24A 3.0292 no 1_655
H40A H26A 2.7538 no 1_655
H40A H26B 2.7231 no 1_655
H40B H16B 2.7457 no 2_555
H40B H20B 2.9375 no 2_555
H40B H23A 3.0746 no 1_655
H40B H23B 3.4777 no 1_655
H40B H24A 3.2952 no 1_655
H41A Cl1 3.4805 no 2_555
H41B C15 3.0791 no 2_555
H41B C16 3.4317 no 2_555
H41B H15A 2.5246 no 2_555
H41B H15B 2.9430 no 2_555
H41B H16B 2.9341 no 2_555
H41B H44A 3.4096 no 2_565
H42B C43 3.3530 no 2_565
H42B C44 3.1187 no 2_565
H42B H43B 2.7005 no 2_565
H42B H44A 2.8913 no 2_565
H42B H44B 2.7036 no 2_565
H43A C25 3.3545 no 2_565
H43A H25A 2.6057 no 2_565
H43A H25B 3.2041 no 2_565
H43A H26B 2.7965 no 1_655
H43B C25 3.1423 no 2_565
H43B C42 3.4347 no 2_565
H43B C43 3.3495 no 2_565
H43B C44 3.1791 no 2_565
H43B H25A 2.8036 no 2_565
H43B H25B 2.5811 no 2_565
H43B H27B 3.0239 no 2_565
H43B H28A 3.5002 no 2_565
H43B H42B 2.7005 no 2_565
H43B H43B 3.0368 no 2_565
H43B H44A 2.4139 no 2_565
H43B H44B 3.4482 no 2_565
H44A C42 3.4246 no 2_565
H44A C43 3.2330 no 2_565
H44A H15A 3.4902 no 1_565
H44A H41B 3.4096 no 2_565
H44A H42B 2.8913 no 2_565
H44A H43B 2.4139 no 2_565
H44B C25 3.3461 no 2_565
H44B C42 3.5621 no 2_565
H44B H24B 3.1369 no 2_565
H44B H25A 3.1736 no 2_565
H44B H25B 2.7864 no 2_565
H44B H42B 2.7036 no 2_565
H44B H43B 3.4482 no 2_565
H44B H57B 3.5316 no 1_565
H45A C55 3.3127 no 1_565
H45A H14B 3.5545 no 1_565
H45A H55A 3.2865 no 1_565
H45A H55B 2.5263 no 1_565
H45A H56B 3.5955 no 1_565
H46A C13 3.4993 no 1_665
H46A C55 3.2446 no 1_565
H46A C56 3.1246 no 1_565
H46A H12A 3.1801 no 1_665
H46A H13A 2.8760 no 1_665
H46A H13B 3.4098 no 1_665
H46A H24B 3.3757 no 2_565
H46A H55A 3.0042 no 1_565
H46A H55B 3.0205 no 1_565
H46A H56B 2.3076 no 1_565
H46B H13A 2.9934 no 1_665
H46B H24B 3.4000 no 2_565
H46B H25A 3.2051 no 2_565
H46B H26B 3.0699 no 1_655
H46B H27A 3.1941 no 1_655
H47A C12 3.1010 no 1_665
H47A C13 3.3904 no 1_665
H47A H12A 2.5635 no 1_665
H47A H12B 3.0197 no 1_665
H47A H13A 2.7514 no 1_665
H47A H27A 3.4431 no 1_655
H47B H12A 3.2707 no 1_665
H47B H55A 3.1280 no 1_565
H49A H50A 3.2434 no 2_656
H49A H50B 3.4809 no 2_656
H49A H52A 2.9563 no 2_656
H49A H53B 3.5462 no 2_656
H49B H9A 3.3236 no 2_556
H50A C9 3.0923 no 2_556
H50A C50 2.8757 no 2_656
H50A H9A 3.0978 no 2_556
H50A H9B 2.2838 no 2_556
H50A H10B 3.3910 no 2_556
H50A H49A 3.2434 no 2_656
H50A H50A 2.5301 no 2_656
H50A H50B 2.3708 no 2_656
H50A H53B 3.5879 no 2_656
H50B C50 3.1682 no 2_656
H50B H9B 3.1969 no 1_655
H50B H10B 3.5782 no 1_655
H50B H49A 3.4809 no 2_656
H50B H50A 2.3708 no 2_656
H50B H50B 3.1525 no 2_656
H51B C9 3.1006 no 2_556
H51B H8A 3.4134 no 2_556
H51B H9A 2.5659 no 2_556
H51B H9B 2.7726 no 2_556
H52A H7A 3.3698 no 2_556
H52A H8A 3.5310 no 2_556
H52A H9B 2.8582 no 2_556
H52A H49A 2.9563 no 2_656
H52A H67A 2.8367 no 2_556
H52B C67 3.2841 no 2_556
H52B H8A 3.5857 no 2_556
H52B H67A 2.5472 no 2_556
H52B H67B 3.1437 no 2_556
H53A H66B 3.4951 no 2_556
H53A H67A 2.8973 no 2_556
H53B H10B 3.0645 no 1_655
H53B H49A 3.5462 no 2_656
H53B H50A 3.5879 no 2_656
H54A C64 3.3933 no 1_545
H54A H64A 2.9047 no 1_545
H54A H64B 3.1093 no 1_545
H54A H65A 3.0691 no 1_545
H55A H12A 3.4715 no 1_655
H55A H45A 3.2865 no 1_545
H55A H46A 3.0042 no 1_545
H55A H47B 3.1280 no 1_545
H55A H64A 2.7611 no 1_545
H55B C45 3.3636 no 1_545
H55B H45A 2.5263 no 1_545
H55B H46A 3.0205 no 1_545
H55B H64A 3.0630 no 1_545
H55B H64B 3.4653 no 1_545
H56A C10 3.1239 no 1_655
H56A H10A 2.5783 no 1_655
H56A H10B 2.7497 no 1_655
H56B C46 3.2862 no 1_545
H56B H10A 3.0024 no 1_655
H56B H12A 3.2547 no 1_655
H56B H13A 3.5796 no 1_655
H56B H13B 2.9715 no 1_655
H56B H24B 3.5536 no 2_555
H56B H45A 3.5955 no 1_545
H56B H46A 2.3076 no 1_545
H57B H22B 2.9211 no 2_555
H57B H44B 3.5316 no 1_545
H58A C3 3.3862 no 1_655
H58A C22 3.5320 no 2_555
H58A C23 3.5875 no 2_555
H58A H3 2.4421 no 1_655
H58A H7B 3.0418 no 1_655
H58A H10A 3.4361 no 1_655
H58A H13B 3.5215 no 1_655
H58A H16A 3.2461 no 1_655
H58A H22B 2.7324 no 2_555
H58A H23B 3.0495 no 2_555
H58A H24B 3.2592 no 2_555
H58B C22 3.4457 no 2_555
H58B H3 3.1424 no 1_655
H58B H22B 2.5668 no 2_555
H59A C3 3.0455 no 1_655
H59A C7 3.0493 no 1_655
H59A H3 2.4378 no 1_655
H59A H7A 2.5864 no 1_655
H59A H7B 2.6012 no 1_655
H59A H9B 3.5486 no 1_655
H59B C10 3.5489 no 1_655
H59B H7A 3.3832 no 1_655
H59B H7B 3.0810 no 1_655
H59B H9B 3.0390 no 1_655
H59B H10A 3.0073 no 1_655
H59B H10B 3.4454 no 1_655
H63A H33 3.4871 no 1_455
H68A H9A 3.5831 no 2_556
H68B H34 3.2676 no 1_455
H64A C54 3.5427 no 1_565
H64A C55 3.2601 no 1_565
H64A H54A 2.9047 no 1_565
H64A H55A 2.7611 no 1_565
H64A H55B 3.0630 no 1_565
H64B C12 3.5063 no 1_565
H64B C14 3.2834 no 1_565
H64B H12B 2.7073 no 1_565
H64B H14A 3.2159 no 1_565
H64B H14B 2.5686 no 1_565
H64B H54A 3.1093 no 1_565
H64B H55B 3.4653 no 1_565
H65A H54A 3.0691 no 1_565
H65A H66B 2.6832 no 2_566
H65B H12B 2.8650 no 1_565
H66A H11A 3.1337 no 2_556
H66B C65 3.5251 no 2_566
H66B H11A 3.5248 no 2_556
H66B H53A 3.4951 no 2_556
H66B H65A 2.6832 no 2_566
H66B H66B 3.1299 no 2_566
H67A C52 3.0420 no 2_556
H67A C53 3.4269 no 2_556
H67A H9A 3.5666 no 2_556
H67A H52A 2.8367 no 2_556
H67A H52B 2.5472 no 2_556
H67A H53A 2.8973 no 2_556
H67B C9 3.4250 no 2_556
H67B C11 3.4322 no 2_556
H67B H9A 2.5170 no 2_556
H67B H11A 2.8009 no 2_556
H67B H11B 3.3555 no 2_556
H67B H52B 3.1437 no 2_556

loop_
_geom_torsion_atom_site_label_1
_geom_torsion_atom_site_label_2
_geom_torsion_atom_site_label_3
_geom_torsion_atom_site_label_4
_geom_torsion
_geom_torsion_publ_flag
Cl1 Ir1 C1 N2 85.0(6) no
Cl1 Ir1 C1 N5 -86.0(6) no
Cl1 Ir1 C31 N32 97.1(6) no
Cl1 Ir1 C31 N35 -85.8(6) no
C1 Ir1 C61 C62 -95.4(4) no
C1 Ir1 C61 C68 21.1(7) no
C61 Ir1 C1 N2 -75.6(6) no
C61 Ir1 C1 N5 113.4(7) no
C1 Ir1 C62 C61 88.0(4) no
C1 Ir1 C62 C63 -32.1(7) no
C62 Ir1 C1 N2 -114.1(6) no
C62 Ir1 C1 N5 74.9(7) no
C31 Ir1 C61 C62 85.8(4) no
C31 Ir1 C61 C68 -157.7(7) no
C61 Ir1 C31 N32 -102.3(7) no
C61 Ir1 C31 N35 74.8(7) no
C31 Ir1 C62 C61 -93.3(4) no
C31 Ir1 C62 C63 146.6(7) no
C62 Ir1 C31 N32 -63.9(7) no
C62 Ir1 C31 N35 113.2(7) no
C61 Ir1 C62 C61 -0.0(4) no
C61 Ir1 C62 C63 -120.1(9) no
C62 Ir1 C61 C62 0.0(4) no
C62 Ir1 C61 C68 116.5(9) no
C1 N2 C3 C4 1.4(9) no
C3 N2 C1 Ir1 -174.9(6) no
C3 N2 C1 N5 -1.9(8) no
C1 N2 C6 C7 139.2(7) no
C1 N2 C6 C17 -93.0(8) no
C6 N2 C1 Ir1 -0.2(11) no
C6 N2 C1 N5 172.8(6) no
C3 N2 C6 C7 -46.8(9) no
C3 N2 C6 C17 81.0(9) no
C6 N2 C3 C4 -173.2(6) no
C1 N5 C4 C3 -0.9(9) no
C4 N5 C1 Ir1 174.4(6) no
C4 N5 C1 N2 1.7(8) no
C1 N5 C18 C19 101.2(7) no
C1 N5 C18 C29 -130.8(7) no
C18 N5 C1 Ir1 -0.6(11) no
C18 N5 C1 N2 -173.4(6) no
C4 N5 C18 C19 -73.3(9) no
C4 N5 C18 C29 54.7(9) no
C18 N5 C4 C3 174.2(6) no
C31 N32 C33 C34 0.8(10) no
C33 N32 C31 Ir1 176.6(7) no
C33 N32 C31 N35 -1.0(9) no
C31 N32 C36 C37 -112.8(8) no
C31 N32 C36 C47 122.2(8) no
C36 N32 C31 Ir1 -10.3(12) no
C36 N32 C31 N35 172.0(7) no
C33 N32 C36 C37 59.6(9) no
C33 N32 C36 C47 -65.4(10) no
C36 N32 C33 C34 -172.6(7) no
C31 N35 C34 C33 -0.5(10) no
C34 N35 C31 Ir1 -176.7(7) no
C34 N35 C31 N32 0.9(9) no
C31 N35 C48 C49 -113.5(8) no
C31 N35 C48 C59 123.5(8) no
C48 N35 C31 Ir1 5.3(12) no
C48 N35 C31 N32 -177.1(7) no
C34 N35 C48 C49 68.8(10) no
C34 N35 C48 C59 -54.3(9) no
C48 N35 C34 C33 177.6(7) no
N2 C3 C4 N5 -0.3(9) no
N2 C6 C7 C8 -165.6(5) no
N2 C6 C17 C16 -60.6(9) no
C7 C6 C17 C16 64.1(9) no
C17 C6 C7 C8 68.3(8) no
C6 C7 C8 C9 -165.5(6) no
C7 C8 C9 C10 72.4(10) no
C8 C9 C10 C11 68.7(11) no
C9 C10 C11 C12 -155.4(8) no
C10 C11 C12 C13 68.4(11) no
C11 C12 C13 C14 65.7(11) no
C12 C13 C14 C15 -167.5(7) no
C13 C14 C15 C16 67.0(9) no
C14 C15 C16 C17 72.5(10) no
C15 C16 C17 C6 -153.9(7) no
N5 C18 C19 C20 68.0(9) no
N5 C18 C29 C28 165.8(5) no
C19 C18 C29 C28 -69.3(8) no
C29 C18 C19 C20 -56.7(10) no
C18 C19 C20 C21 150.9(8) no
C19 C20 C21 C22 -73.6(10) no
C20 C21 C22 C23 -74.9(9) no
C21 C22 C23 C24 166.9(6) no
C22 C23 C24 C25 -62.1(11) no
C23 C24 C25 C26 -62.9(11) no
C24 C25 C26 C27 156.8(8) no
C25 C26 C27 C28 -74.7(10) no
C26 C27 C28 C29 -73.3(9) no
C27 C28 C29 C18 164.8(6) no
N32 C33 C34 N35 -0.2(10) no
N32 C36 C37 C38 70.3(8) no
N32 C36 C47 C46 178.8(7) no
C37 C36 C47 C46 56.3(10) no
C47 C36 C37 C38 -166.8(7) no
C36 C37 C38 C39 82.7(10) no
C37 C38 C39 C40 73.0(10) no
C38 C39 C40 C41 -152.9(7) no
C39 C40 C41 C42 62.7(11) no
C40 C41 C42 C43 64.5(11) no
C41 C42 C43 C44 -163.2(8) no
C42 C43 C44 C45 73.0(10) no
C43 C44 C45 C46 75.7(10) no
C44 C45 C46 C47 -158.5(8) no
C45 C46 C47 C36 60.9(11) no
N35 C48 C49 C50 178.0(7) no
N35 C48 C59 C58 -86.9(8) no
C49 C48 C59 C58 150.4(8) no
C59 C48 C49 C50 -59.5(10) no
C48 C49 C50 C51 -61.3(12) no
C49 C50 C51 C52 173.7(7) no
C50 C51 C52 C53 -75.3(10) no
C51 C52 C53 C54 -70.2(13) no
C52 C53 C54 C55 146.1(11) no
C53 C54 C55 C56 -62.6(15) no
C54 C55 C56 C57 -66.6(13) no
C55 C56 C57 C58 168.3(9) no
C56 C57 C58 C59 -70.2(12) no
C57 C58 C59 C48 -78.8(11) no
Ir1 C61 C62 Ir1 -0.0 no
Ir1 C61 C62 C63 117.2(7) no
Ir1 C61 C68 C67 -172.9(6) no
C62 C61 C68 C67 -84.7(9) no
C68 C61 C62 Ir1 -120.2(7) no
C68 C61 C62 C63 -3.0(11) no
Ir1 C62 C63 C64 176.5(5) no
C61 C62 C63 C64 87.9(10) no
C62 C63 C64 C65 -69.5(11) no
C63 C64 C65 C66 37(3) no
C64 C65 C66 C67 -54(4) no
C65 C66 C67 C68 28(4) no
C66 C67 C68 C61 56.0(16) no
